data_4349670
loop_
_publ_author_name
'Gao, Hong-Ling'
'Wang, Ni-Ni'
'Wang, Wen-Min'
'Shen, Hai-Yun'
'Zhou, Xiao-Pu'
'Chang, Yi-Xin'
'Zhang, Ru-Xia'
'Cui, Jian-Zhong'

_publ_section_title
;
 Fine-tuning the magnetocaloric effect and SMMs behaviors of coplanar RE4
 complexes by \b-diketonate coligands
;
_journal_issue 5
_journal_name_full 'Inorganic Chemistry Frontiers'
_journal_page_first 860
_journal_paper_doi 10.1039/C7QI00034K
_journal_volume 4
_journal_year 2017
_chemical_formula_sum 'C156 H121 Dy4 N15 O16 S6'
_chemical_formula_weight 3304.04
_space_group_IT_number 2
_space_group_name_Hall '-P 1'
_space_group_name_H-M_alt 'P -1'
_symmetry_cell_setting triclinic
_symmetry_space_group_name_H-M 'P -1'
_atom_sites_solution_hydrogens geom
_atom_sites_solution_primary direct
_atom_sites_solution_secondary difmap
_audit_creation_method SHELXL-97
_audit_update_record
;
2016-05-20 deposited with the CCDC.
2017-03-03 downloaded from the CCDC.
;
_cell_angle_alpha 77.765(7)
_cell_angle_beta 70.679(6)
_cell_angle_gamma 77.021(7)
_cell_formula_units_Z 1
_cell_length_a 15.1839(13)
_cell_length_b 15.9371(16)
_cell_length_c 16.4700(15)
_cell_measurement_reflns_used 8808
_cell_measurement_temperature 113(2)
_cell_measurement_theta_max 27.5
_cell_measurement_theta_min 3.1
_cell_volume 3623.7(6)
_computing_cell_refinement 'CrystalClear-SM Expert 2.1 b42'
_computing_data_collection 'CrystalClear-SM Expert 2.1 b42 (Rigaku, 2015)'
_computing_data_reduction 'CrystalClear-SM Expert 2.1 b42'
_computing_molecular_graphics 'CrystalStructure 4.1'
_computing_publication_material 'CrystalStructure 4.1 (Rigaku, 2014)'
_computing_structure_refinement 'SHELXL-97 (Sheldrick, 1997)'
_computing_structure_solution 'SHELXS-97 (Sheldrick, 1990)'
_diffrn_ambient_temperature 113(2)
_diffrn_detector_area_resol_mean 5.814
_diffrn_measured_fraction_theta_full 0.991
_diffrn_measured_fraction_theta_max 0.991
_diffrn_measurement_device_type 'Rigaku XtaLAB P200'
_diffrn_measurement_method '\w and \f scans'
_diffrn_radiation_monochromator multilayer
_diffrn_radiation_source 'rotating anode'
_diffrn_radiation_type MoK\a
_diffrn_radiation_wavelength 0.71073
_diffrn_reflns_av_R_equivalents 0.0444
_diffrn_reflns_av_sigmaI/netI 0.0417
_diffrn_reflns_limit_h_max 18
_diffrn_reflns_limit_h_min -18
_diffrn_reflns_limit_k_max 18
_diffrn_reflns_limit_k_min -18
_diffrn_reflns_limit_l_max 19
_diffrn_reflns_limit_l_min -19
_diffrn_reflns_number 39384
_diffrn_reflns_theta_full 25.02
_diffrn_reflns_theta_max 25.02
_diffrn_reflns_theta_min 3.14
_diffrn_standards_decay_% 0
_diffrn_standards_interval_count 0
_diffrn_standards_interval_time 0
_diffrn_standards_number 0
_exptl_absorpt_coefficient_mu 2.193
_exptl_absorpt_correction_T_max 0.7788
_exptl_absorpt_correction_T_min 0.6681
_exptl_absorpt_correction_type multi-scan
_exptl_absorpt_process_details 'REQAB (Rigaku, 1998)'
_exptl_crystal_colour Colorless
_exptl_crystal_density_diffrn 1.514
_exptl_crystal_density_method 'not measured'
_exptl_crystal_description Prism
_exptl_crystal_F_000 1650
_exptl_crystal_size_max 0.20
_exptl_crystal_size_mid 0.18
_exptl_crystal_size_min 0.12
_refine_diff_density_max 2.462
_refine_diff_density_min -0.841
_refine_diff_density_rms 0.159
_refine_ls_extinction_method none
_refine_ls_goodness_of_fit_ref 1.056
_refine_ls_hydrogen_treatment mixed
_refine_ls_matrix_type full
_refine_ls_number_parameters 1049
_refine_ls_number_reflns 12650
_refine_ls_number_restraints 399
_refine_ls_restrained_S_all 1.060
_refine_ls_R_factor_all 0.0655
_refine_ls_R_factor_gt 0.0535
_refine_ls_shift/su_max 0.002
_refine_ls_shift/su_mean 0.000
_refine_ls_structure_factor_coef Fsqd
_refine_ls_weighting_details 'calc w=1/[\s^2^(Fo^2^)+(0.0935P)^2^+13.3662P] where P=(Fo^2^+2Fc^2^)/3'
_refine_ls_weighting_scheme calc
_refine_ls_wR_factor_gt 0.1511
_refine_ls_wR_factor_ref 0.1644
_reflns_number_gt 10307
_reflns_number_total 12650
_reflns_threshold_expression >2sigma(I)
_cod_data_source_file c7qi00034k2.cif
_cod_data_source_block shelx
_cod_depositor_comments
;
The following automatic conversions were performed:

data item '_symmetry_cell_setting' value 'Triclinic' was changed to
'triclinic' in accordance with the
/home/saulius/struct/COD-crude-data/automatic-downloads/DataCite-retrospective/RSC/depositions/lib/dictionaries/cif_core.dic
dictionary named 'cif_core.dic' version 2.4.2 last updated on
2011-04-26.

Automatic conversion script
Id: cif_fix_values 6909 2019-04-08 15:41:33Z antanas 
;
_cod_original_sg_symbol_H-M P-1
_cod_database_code 4349670

loop_
_symmetry_equiv_pos_as_xyz
'x, y, z'
'-x, -y, -z'

loop_
_atom_site_label
_atom_site_type_symbol
_atom_site_fract_x
_atom_site_fract_y
_atom_site_fract_z
_atom_site_U_iso_or_equiv
_atom_site_adp_type
_atom_site_occupancy
_atom_site_symmetry_multiplicity
_atom_site_calc_flag
_atom_site_refinement_flags
_atom_site_disorder_assembly
_atom_site_disorder_group
Dy1 Dy 0.57287(2) -0.06646(2) 0.408978(19) 0.03820(12) Uani 1 1 d . . .
Dy2 Dy 0.64654(2) 0.13207(2) 0.40469(2) 0.03878(12) Uani 1 1 d . . .
S1 S 0.9238(2) -0.6103(2) 0.6306(3) 0.1255(15) Uani 1 1 d . . .
S2 S 1.23532(14) -0.02437(15) -0.06976(13) 0.0561(5) Uani 1 1 d . . .
O1 O 0.5080(3) -0.1879(3) 0.4996(3) 0.0453(11) Uani 1 1 d . . .
O2 O 0.7143(3) -0.0021(3) 0.3531(3) 0.0430(11) Uani 1 1 d . . .
O3 O 0.5444(3) 0.0846(3) 0.3514(3) 0.0410(11) Uani 1 1 d . . .
O4 O 0.4851(4) -0.0721(4) 0.3181(4) 0.0650(16) Uani 1 1 d . A .
O5 O 0.6608(4) -0.1621(4) 0.3119(4) 0.0645(15) Uani 1 1 d . A .
O6 O 0.6974(3) 0.2513(3) 0.4200(3) 0.0497(12) Uani 1 1 d . B .
O7 O 0.7475(4) 0.0800(4) 0.4908(4) 0.0548(14) Uani 1 1 d . B .
O8 O 0.4192(3) -0.0191(3) 0.4928(3) 0.0395(11) Uani 1 1 d . . .
H8 H 0.3774 0.0126 0.4563 0.047 Uiso 1 1 calc R . .
N1 N 0.6842(4) -0.1688(4) 0.4848(4) 0.0494(15) Uani 1 1 d . . .
N2 N 0.7632(5) -0.4729(5) 0.6046(6) 0.082(2) Uani 1 1 d . . .
N3 N 0.7948(4) 0.1392(4) 0.2744(4) 0.0409(13) Uani 1 1 d . . .
N4 N 1.0569(4) -0.0348(4) 0.0847(4) 0.0467(14) Uani 1 1 d . . .
N5 N 0.5805(4) 0.2481(4) 0.2996(4) 0.0463(14) Uani 1 1 d . . .
C1 C 0.7718(5) -0.1586(6) 0.4805(6) 0.061(2) Uani 1 1 d . . .
H1A H 0.7901 -0.1032 0.4574 0.073 Uiso 1 1 calc R . .
C2 C 0.8368(5) -0.2265(6) 0.5087(6) 0.062(2) Uani 1 1 d . . .
H2A H 0.8973 -0.2160 0.5050 0.074 Uiso 1 1 calc R . .
C3 C 0.8143(6) -0.3044(6) 0.5402(6) 0.068(2) Uani 1 1 d . . .
H3A H 0.8585 -0.3500 0.5595 0.081 Uiso 1 1 calc R . .
C4 C 0.7257(6) -0.3203(6) 0.5454(6) 0.063(2) Uani 1 1 d . . .
C5 C 0.6967(6) -0.4043(6) 0.5770(6) 0.068(2) Uani 1 1 d . . .
C6 C 0.6092(6) -0.4135(6) 0.5738(6) 0.066(2) Uani 1 1 d . . .
H6A H 0.5909 -0.4693 0.5903 0.079 Uiso 1 1 calc R . .
C7 C 0.5474(6) -0.3418(6) 0.5464(6) 0.059(2) Uani 1 1 d . . .
H7A H 0.4877 -0.3506 0.5460 0.071 Uiso 1 1 calc R . .
C8 C 0.5696(5) -0.2597(5) 0.5202(5) 0.0522(19) Uani 1 1 d . . .
C9 C 0.6627(5) -0.2484(5) 0.5156(5) 0.0484(18) Uani 1 1 d . . .
C10 C 0.7368(7) -0.5385(6) 0.6570(8) 0.079(3) Uani 1 1 d . . .
H10A H 0.6711 -0.5402 0.6825 0.095 Uiso 1 1 calc R . .
C11 C 0.8059(7) -0.6126(6) 0.6792(7) 0.077(3) Uani 1 1 d . . .
C12 C 0.7916(8) -0.6886(7) 0.7318(8) 0.082(3) Uani 1 1 d . . .
C13 C 0.8742(9) -0.7455(7) 0.7329(8) 0.085(3) Uani 1 1 d . . .
H13A H 0.8764 -0.8026 0.7649 0.102 Uiso 1 1 calc R . .
C14 C 0.9499(10) -0.7117(8) 0.6844(9) 0.106(4) Uani 1 1 d . . .
H14 H 1.0127 -0.7411 0.6799 0.128 Uiso 1 1 calc R . .
C15 C 0.6994(11) -0.7123(9) 0.7845(12) 0.135(6) Uani 1 1 d . . .
H15A H 0.6490 -0.6644 0.7750 0.203 Uiso 1 1 calc R . .
H15B H 0.6962 -0.7235 0.8462 0.203 Uiso 1 1 calc R . .
H15C H 0.6915 -0.7648 0.7675 0.203 Uiso 1 1 calc R . .
C16 C 0.8338(5) 0.2085(5) 0.2318(5) 0.0479(17) Uani 1 1 d . . .
H16A H 0.8038 0.2631 0.2505 0.057 Uiso 1 1 calc R . .
C17 C 0.9170(5) 0.2066(6) 0.1602(5) 0.0546(19) Uani 1 1 d . . .
H17A H 0.9412 0.2587 0.1316 0.066 Uiso 1 1 calc R . .
C18 C 0.9618(5) 0.1293(5) 0.1330(5) 0.0487(18) Uani 1 1 d . . .
H18A H 1.0175 0.1269 0.0848 0.058 Uiso 1 1 calc R . .
C19 C 0.9253(5) 0.0527(5) 0.1765(5) 0.0434(16) Uani 1 1 d . . .
C20 C 0.9691(5) -0.0318(5) 0.1534(5) 0.0465(17) Uani 1 1 d . . .
C21 C 0.9280(5) -0.1016(5) 0.1996(5) 0.0524(19) Uani 1 1 d . . .
H21A H 0.9578 -0.1578 0.1850 0.063 Uiso 1 1 calc R . .
C22 C 0.8427(5) -0.0938(5) 0.2684(5) 0.0497(18) Uani 1 1 d . . .
H22A H 0.8168 -0.1445 0.2992 0.060 Uiso 1 1 calc R . .
C23 C 0.7966(5) -0.0135(5) 0.2914(5) 0.0465(17) Uani 1 1 d . . .
C24 C 0.8400(4) 0.0612(5) 0.2466(4) 0.0395(15) Uani 1 1 d . . .
C25 C 1.0969(5) -0.1065(6) 0.0551(5) 0.0520(19) Uani 1 1 d . . .
H25A H 1.0661 -0.1558 0.0779 0.062 Uiso 1 1 calc R . .
C26 C 1.1865(5) -0.1153(6) -0.0112(5) 0.0547(19) Uani 1 1 d . . .
C27 C 1.2432(6) -0.1909(6) -0.0365(5) 0.062(2) Uani 1 1 d . . .
C28 C 1.3273(7) -0.1728(8) -0.1023(6) 0.077(3) Uani 1 1 d . . .
H28A H 1.3761 -0.2172 -0.1271 0.093 Uiso 1 1 calc R . .
C29 C 1.3323(6) -0.0887(8) -0.1264(6) 0.073(3) Uani 1 1 d . . .
H29 H 1.3841 -0.0667 -0.1703 0.087 Uiso 1 1 calc R . .
C30 C 1.2188(8) -0.2814(7) -0.0013(7) 0.086(3) Uani 1 1 d . . .
H30A H 1.1582 -0.2777 0.0448 0.129 Uiso 1 1 calc R . .
H30B H 1.2685 -0.3179 0.0223 0.129 Uiso 1 1 calc R . .
H30C H 1.2139 -0.3071 -0.0484 0.129 Uiso 1 1 calc R . .
C31 C 0.6026(5) 0.3261(5) 0.2686(6) 0.056(2) Uani 1 1 d . . .
H31A H 0.6569 0.3388 0.2773 0.067 Uiso 1 1 calc R . .
C32 C 0.5500(6) 0.3920(6) 0.2233(6) 0.061(2) Uani 1 1 d . . .
H32A H 0.5685 0.4476 0.2016 0.073 Uiso 1 1 calc R . .
C33 C 0.4725(6) 0.3743(6) 0.2114(6) 0.061(2) Uani 1 1 d . . .
H33A H 0.4360 0.4181 0.1813 0.074 Uiso 1 1 calc R . .
C34 C 0.4453(5) 0.2927(5) 0.2426(5) 0.0480(18) Uani 1 1 d . . .
C35 C 0.3640(5) 0.2704(5) 0.2344(5) 0.055(2) Uani 1 1 d D . .
C36 C 0.3461(6) 0.1866(6) 0.2626(5) 0.059(2) Uani 1 1 d . . .
H36A H 0.2927 0.1712 0.2551 0.070 Uiso 1 1 calc R . .
C37 C 0.4068(5) 0.1226(6) 0.3030(5) 0.0514(19) Uani 1 1 d . . .
H37A H 0.3932 0.0651 0.3221 0.062 Uiso 1 1 calc R . .
C38 C 0.4846(5) 0.1429(5) 0.3147(4) 0.0431(16) Uani 1 1 d . . .
C39 C 0.5040(5) 0.2290(5) 0.2862(4) 0.0459(17) Uani 1 1 d . . .
C46 C 0.3333(11) -0.0693(17) 0.2527(10) 0.23(4) Uani 0.36(2) 1 d PGU A 1
H46A H 0.3230 -0.0996 0.3104 0.277 Uiso 0.36(2) 1 calc PR A 1
C47 C 0.2576(8) -0.0376(10) 0.2189(9) 0.024(5) Uani 0.36(2) 1 d PGU A 1
H47A H 0.1954 -0.0462 0.2535 0.029 Uiso 0.36(2) 1 calc PR A 1
C48 C 0.2727(10) 0.0067(18) 0.1344(11) 0.118(16) Uani 0.36(2) 1 d PGU A 1
H48A H 0.2209 0.0284 0.1113 0.141 Uiso 0.36(2) 1 calc PR A 1
C49 C 0.3636(13) 0.019(2) 0.0838(12) 0.116(14) Uani 0.36(2) 1 d PGU A 1
H49A H 0.3739 0.0496 0.0260 0.139 Uiso 0.36(2) 1 calc PR A 1
C50 C 0.4393(9) -0.012(2) 0.1176(13) 0.102(12) Uani 0.36(2) 1 d PGU A 1
H50A H 0.5014 -0.0037 0.0830 0.123 Uiso 0.36(2) 1 calc PR A 1
C51 C 0.4242(9) -0.057(2) 0.2021(13) 0.051(9) Uani 0.36(2) 1 d PGDU A 1
C46' C 0.3341(7) -0.0591(8) 0.2551(5) 0.045(4) Uani 0.64(2) 1 d PGU A 2
H46B H 0.3222 -0.0635 0.3161 0.053 Uiso 0.64(2) 1 calc PR A 2
C47' C 0.2590(5) -0.0379(10) 0.2199(7) 0.20(2) Uani 0.64(2) 1 d PGU A 2
H47B H 0.1958 -0.0277 0.2568 0.241 Uiso 0.64(2) 1 calc PR A 2
C48' C 0.2764(7) -0.0314(11) 0.1306(7) 0.070(5) Uani 0.64(2) 1 d PGU A 2
H48B H 0.2251 -0.0169 0.1066 0.084 Uiso 0.64(2) 1 calc PR A 2
C49' C 0.3688(8) -0.0462(13) 0.0766(5) 0.096(6) Uani 0.64(2) 1 d PGU A 2
H49B H 0.3807 -0.0418 0.0156 0.115 Uiso 0.64(2) 1 calc PR A 2
C50' C 0.4439(6) -0.0674(13) 0.1118(6) 0.087(6) Uani 0.64(2) 1 d PGU A 2
H50B H 0.5071 -0.0775 0.0749 0.105 Uiso 0.64(2) 1 calc PR A 2
C51' C 0.4266(6) -0.0739(10) 0.2011(7) 0.088(11) Uani 0.64(2) 1 d PGDU A 2
C52 C 0.5042(6) -0.0892(7) 0.2424(5) 0.068(2) Uani 1 1 d D . .
C53 C 0.5928(7) -0.1338(8) 0.1987(6) 0.082(3) Uani 1 1 d . A .
H53A H 0.6036 -0.1411 0.1403 0.098 Uiso 1 1 calc R . .
C54 C 0.6645(5) -0.1672(5) 0.2357(6) 0.062(2) Uani 1 1 d D . .
C61 C 0.7225(12) 0.4218(11) 0.3967(14) 0.083(13) Uani 0.58(3) 1 d PGU B 1
H61A H 0.6713 0.4085 0.3834 0.100 Uiso 0.58(3) 1 calc PR B 1
C62 C 0.7403(14) 0.5068(9) 0.3770(15) 0.140(17) Uani 0.58(3) 1 d PGU B 1
H62A H 0.7012 0.5516 0.3504 0.168 Uiso 0.58(3) 1 calc PR B 1
C63 C 0.8152(14) 0.5263(6) 0.3964(13) 0.096(7) Uani 0.58(3) 1 d PGU B 1
H63A H 0.8273 0.5844 0.3830 0.115 Uiso 0.58(3) 1 calc PR B 1
C64 C 0.8723(13) 0.4608(9) 0.4354(14) 0.091(7) Uani 0.58(3) 1 d PGU B 1
H64A H 0.9235 0.4741 0.4486 0.109 Uiso 0.58(3) 1 calc PR B 1
C65 C 0.8545(12) 0.3758(7) 0.4550(14) 0.082(6) Uani 0.58(3) 1 d PGU B 1
H65A H 0.8936 0.3311 0.4817 0.099 Uiso 0.58(3) 1 calc PR B 1
C66 C 0.7796(11) 0.3563(6) 0.4357(12) 0.054(3) Uani 0.58(3) 1 d PGDU B 1
C61' C 0.7224(11) 0.4257(10) 0.4040(15) 0.054(12) Uani 0.42(3) 1 d PGU B 2
H61B H 0.6595 0.4188 0.4114 0.065 Uiso 0.42(3) 1 calc PR B 2
C62' C 0.7465(12) 0.5085(8) 0.3820(12) 0.041(6) Uani 0.42(3) 1 d PGU B 2
H62B H 0.7002 0.5581 0.3745 0.049 Uiso 0.42(3) 1 calc PR B 2
C63' C 0.8385(15) 0.5186(7) 0.3711(15) 0.093(11) Uani 0.42(3) 1 d PGU B 2
H63B H 0.8550 0.5752 0.3561 0.111 Uiso 0.42(3) 1 calc PR B 2
C64' C 0.9064(13) 0.4460(11) 0.382(2) 0.093(10) Uani 0.42(3) 1 d PGU B 2
H64B H 0.9692 0.4530 0.3747 0.111 Uiso 0.42(3) 1 calc PR B 2
C65' C 0.8822(13) 0.3633(9) 0.4040(18) 0.079(8) Uani 0.42(3) 1 d PGU B 2
H65B H 0.9286 0.3136 0.4116 0.095 Uiso 0.42(3) 1 calc PR B 2
C66' C 0.7902(14) 0.3531(7) 0.4150(16) 0.054(3) Uani 0.42(3) 1 d PGDU B 2
C67 C 0.7615(5) 0.2644(4) 0.4487(5) 0.0538(19) Uani 1 1 d D . .
C68 C 0.8114(6) 0.1994(6) 0.4953(6) 0.062(2) Uani 1 1 d . B .
H68A H 0.8548 0.2164 0.5165 0.075 Uiso 1 1 calc R . .
C69 C 0.8033(5) 0.1116(6) 0.5137(6) 0.058(2) Uani 1 1 d . . .
C70 C 0.8633(6) 0.0482(6) 0.5646(6) 0.058(2) Uani 1 1 d . B .
C71 C 0.9357(6) 0.0721(7) 0.5854(6) 0.068(3) Uani 1 1 d . . .
H71A H 0.9477 0.1302 0.5682 0.082 Uiso 1 1 calc R B .
C72 C 0.9899(6) 0.0109(7) 0.6312(7) 0.072(3) Uani 1 1 d . B .
H72A H 1.0379 0.0279 0.6462 0.086 Uiso 1 1 calc R . .
C73 C 0.9747(6) -0.0736(7) 0.6548(6) 0.069(3) Uani 1 1 d . . .
H73A H 1.0131 -0.1155 0.6847 0.083 Uiso 1 1 calc R B .
C74 C 0.9034(7) -0.0975(7) 0.6349(7) 0.071(3) Uani 1 1 d . B .
H74A H 0.8923 -0.1559 0.6519 0.085 Uiso 1 1 calc R . .
C75 C 0.8476(6) -0.0373(6) 0.5904(6) 0.062(2) Uani 1 1 d . . .
H75A H 0.7983 -0.0547 0.5776 0.075 Uiso 1 1 calc R B .
N6 N 0.3092(5) 0.3346(5) 0.1896(5) 0.076(2) Uani 1 1 d D . .
C55 C 0.7577(8) -0.2214(9) 0.1901(9) 0.068(5) Uani 0.656(10) 1 d PGDU A 1
C56 C 0.7903(9) -0.2077(9) 0.0997(9) 0.088(6) Uani 0.656(10) 1 d PGU A 1
H56 H 0.7537 -0.1668 0.0674 0.105 Uiso 0.656(10) 1 calc PR A 1
C57 C 0.8764(10) -0.2539(10) 0.0565(7) 0.100(7) Uani 0.656(10) 1 d PGU A 1
H57 H 0.8987 -0.2445 -0.0053 0.120 Uiso 0.656(10) 1 calc PR A 1
C58 C 0.9300(7) -0.3138(10) 0.1037(10) 0.102(6) Uani 0.656(10) 1 d PGU A 1
H58 H 0.9889 -0.3454 0.0742 0.122 Uiso 0.656(10) 1 calc PR A 1
C59 C 0.8974(9) -0.3275(10) 0.1941(10) 0.111(8) Uani 0.656(10) 1 d PGU A 1
H59 H 0.9340 -0.3684 0.2264 0.133 Uiso 0.656(10) 1 calc PR A 1
C60 C 0.8112(10) -0.2813(10) 0.2373(7) 0.084(4) Uani 0.656(10) 1 d PGU A 1
H60 H 0.7890 -0.2907 0.2991 0.101 Uiso 0.656(10) 1 calc PR A 1
S3 S 0.2092(3) 0.4580(4) 0.0673(4) 0.104(2) Uani 0.656(10) 1 d PDU A 1
C40 C 0.2220(6) 0.3309(8) 0.2042(7) 0.060(2) Uani 0.656(10) 1 d PDU A 1
H40 H 0.1972 0.2843 0.2459 0.072 Uiso 0.656(10) 1 calc PR A 1
C41 C 0.1566(8) 0.3929(5) 0.1618(5) 0.074(3) Uani 0.656(10) 1 d PDU A 1
C42 C 0.0612(8) 0.3971(7) 0.1765(7) 0.065(3) Uani 0.656(10) 1 d PDU A 1
C43 C 0.0304(7) 0.4561(8) 0.1083(9) 0.074(4) Uani 0.656(10) 1 d PDU A 1
H43 H -0.0330 0.4684 0.1061 0.089 Uiso 0.656(10) 1 calc PR A 1
C44 C 0.1016(7) 0.4918(7) 0.0481(8) 0.094(5) Uani 0.656(10) 1 d PDU A 1
H44 H 0.0930 0.5324 -0.0010 0.112 Uiso 0.656(10) 1 calc PR A 1
C45 C 0.0013(13) 0.3471(10) 0.2533(9) 0.109(6) Uani 0.656(10) 1 d PDU A 1
H45A H 0.0206 0.2847 0.2497 0.163 Uiso 0.656(10) 1 calc PR A 1
H45B H -0.0652 0.3648 0.2544 0.163 Uiso 0.656(10) 1 calc PR A 1
H45C H 0.0087 0.3587 0.3065 0.163 Uiso 0.656(10) 1 calc PR A 1
C55' C 0.7434(14) -0.2162(18) 0.1708(12) 0.070(10) Uani 0.344(10) 1 d PGDU A 2
C56' C 0.7661(13) -0.2020(14) 0.0806(12) 0.057(7) Uani 0.344(10) 1 d PGU A 2
H56' H 0.7245 -0.1620 0.0527 0.069 Uiso 0.344(10) 1 calc PR A 2
C57' C 0.8496(12) -0.2464(13) 0.0310(8) 0.048(6) Uani 0.344(10) 1 d PGU A 2
H57' H 0.8651 -0.2367 -0.0306 0.058 Uiso 0.344(10) 1 calc PR A 2
C58' C 0.9105(10) -0.3050(13) 0.0717(10) 0.056(7) Uani 0.344(10) 1 d PGU A 2
H58' H 0.9676 -0.3353 0.0379 0.068 Uiso 0.344(10) 1 calc PR A 2
C59' C 0.8878(13) -0.3192(13) 0.1620(10) 0.047(6) Uani 0.344(10) 1 d PGU A 2
H59' H 0.9294 -0.3592 0.1898 0.056 Uiso 0.344(10) 1 calc PR A 2
C60' C 0.8043(16) -0.2748(18) 0.2115(8) 0.084(4) Uani 0.344(10) 1 d PGU A 2
H60' H 0.7888 -0.2844 0.2732 0.101 Uiso 0.344(10) 1 calc PR A 2
S3' S 0.2016(10) 0.5082(9) 0.1237(11) 0.145(6) Uani 0.344(10) 1 d PDU A 2
C40' C 0.2192(8) 0.3395(10) 0.2166(12) 0.060(2) Uani 0.344(10) 1 d PDU A 2
H40' H 0.1887 0.3015 0.2654 0.072 Uiso 0.344(10) 1 calc PR A 2
C41' C 0.1658(13) 0.4083(8) 0.1668(6) 0.074(3) Uani 0.344(10) 1 d PDU A 2
C42' C 0.0783(15) 0.4052(13) 0.1644(11) 0.065(3) Uani 0.344(10) 1 d PDU A 2
C43' C 0.0366(11) 0.4881(18) 0.1251(15) 0.078(10) Uani 0.344(10) 1 d PDU A 2
H43' H -0.0244 0.4996 0.1172 0.093 Uiso 0.344(10) 1 calc PR A 2
C44' C 0.0952(12) 0.5466(13) 0.1013(14) 0.130(15) Uani 0.344(10) 1 d PDU A 2
H44' H 0.0794 0.6044 0.0743 0.157 Uiso 0.344(10) 1 calc PR A 2
C45' C 0.023(2) 0.3333(19) 0.1945(18) 0.109(6) Uani 0.344(10) 1 d PDU A 2
H45D H -0.0382 0.3531 0.1829 0.163 Uiso 0.344(10) 1 calc PR A 2
H45E H 0.0127 0.3149 0.2572 0.163 Uiso 0.344(10) 1 calc PR A 2
H45F H 0.0579 0.2840 0.1635 0.163 Uiso 0.344(10) 1 calc PR A 2
N7 N 0.7981(8) 0.4255(7) 0.1569(8) 0.075(3) Uani 0.75 1 d PD . .
C76 C 0.7622(9) 0.4924(8) 0.1487(11) 0.084(4) Uani 0.75 1 d PDU . .
C77 C 0.7169(18) 0.5850(10) 0.1282(19) 0.172(10) Uani 0.75 1 d PDU . .
H77A H 0.7182 0.5973 0.0670 0.258 Uiso 0.75 1 calc PR . .
H77B H 0.7518 0.6242 0.1389 0.258 Uiso 0.75 1 calc PR . .
H77C H 0.6512 0.5939 0.1654 0.258 Uiso 0.75 1 calc PR . .
N8 N 0.4715(14) 0.4258(12) 0.673(3) 0.181(16) Uani 0.50 1 d PD . .
C78 C 0.5066(10) 0.3583(8) 0.6650(13) 0.062(5) Uani 0.50 1 d PD . .
C79 C 0.5623(10) 0.2770(8) 0.6317(9) 0.048(3) Uani 0.50 1 d PD . .
H79A H 0.5433 0.2691 0.5828 0.072 Uiso 0.50 1 calc PR . .
H79B H 0.5507 0.2274 0.6782 0.072 Uiso 0.50 1 calc PR . .
H79C H 0.6298 0.2809 0.6119 0.072 Uiso 0.50 1 calc PR . .
N9 N 0.4916(15) 0.5837(14) 0.0388(12) 0.035(5) Uani 0.25 1 d PDU . .
C80 C 0.507(3) 0.6503(17) 0.020(2) 0.078(11) Uani 0.25 1 d PDU . .
C81 C 0.530(5) 0.740(2) 0.007(5) 0.15(2) Uani 0.25 1 d PDU . .
H81A H 0.5900 0.7354 0.0200 0.224 Uiso 0.25 1 calc PR . .
H81B H 0.4795 0.7752 0.0467 0.224 Uiso 0.25 1 calc PR . .
H81C H 0.5368 0.7678 -0.0531 0.224 Uiso 0.25 1 calc PR . .

loop_
_atom_site_aniso_label
_atom_site_aniso_U_11
_atom_site_aniso_U_22
_atom_site_aniso_U_33
_atom_site_aniso_U_23
_atom_site_aniso_U_13
_atom_site_aniso_U_12
Dy1 0.02073(18) 0.0507(2) 0.03619(19) -0.00531(14) -0.00535(13) 0.00204(13)
Dy2 0.02073(18) 0.0509(2) 0.0395(2) -0.00521(15) -0.00786(14) 0.00107(13)
S1 0.0570(17) 0.106(2) 0.167(4) 0.043(2) -0.031(2) 0.0158(16)
S2 0.0391(10) 0.0801(14) 0.0454(10) -0.0193(10) -0.0013(8) -0.0102(10)
O1 0.028(2) 0.054(3) 0.047(3) -0.010(2) -0.004(2) 0.001(2)
O2 0.019(2) 0.054(3) 0.045(3) -0.005(2) -0.001(2) -0.001(2)
O3 0.027(2) 0.054(3) 0.038(2) -0.006(2) -0.010(2) 0.000(2)
O4 0.061(4) 0.082(4) 0.053(3) -0.023(3) -0.029(3) 0.015(3)
O5 0.036(3) 0.088(4) 0.060(4) -0.022(3) -0.007(3) 0.006(3)
O6 0.036(3) 0.057(3) 0.055(3) -0.012(2) -0.014(2) -0.001(2)
O7 0.036(3) 0.067(3) 0.065(3) 0.004(3) -0.026(3) -0.012(3)
O8 0.018(2) 0.058(3) 0.035(2) -0.004(2) -0.0051(18) 0.0021(19)
N1 0.030(3) 0.062(4) 0.051(4) 0.000(3) -0.013(3) -0.003(3)
N2 0.049(4) 0.067(5) 0.110(7) 0.007(5) -0.025(4) 0.011(4)
N3 0.023(3) 0.048(3) 0.045(3) -0.004(3) -0.007(2) 0.000(2)
N4 0.025(3) 0.060(4) 0.049(3) -0.009(3) -0.006(3) -0.001(3)
N5 0.028(3) 0.052(4) 0.052(4) -0.005(3) -0.011(3) 0.003(3)
C1 0.033(4) 0.076(6) 0.063(5) 0.001(4) -0.013(4) -0.002(4)
C2 0.023(4) 0.082(6) 0.072(5) -0.005(5) -0.019(4) 0.006(4)
C3 0.036(4) 0.071(6) 0.083(6) 0.003(5) -0.021(4) 0.006(4)
C4 0.036(4) 0.069(6) 0.070(5) -0.003(4) -0.017(4) 0.014(4)
C5 0.040(5) 0.059(5) 0.085(6) -0.003(5) -0.014(4) 0.016(4)
C6 0.044(5) 0.057(5) 0.085(6) -0.003(4) -0.017(4) 0.006(4)
C7 0.037(4) 0.064(5) 0.066(5) -0.011(4) -0.012(4) 0.006(4)
C8 0.036(4) 0.055(5) 0.055(5) -0.006(4) -0.011(3) 0.006(3)
C9 0.028(4) 0.060(5) 0.045(4) -0.005(3) -0.008(3) 0.010(3)
C10 0.054(6) 0.062(6) 0.110(8) 0.004(6) -0.026(5) 0.002(4)
C11 0.063(6) 0.063(6) 0.095(7) -0.001(5) -0.030(5) 0.007(5)
C12 0.079(7) 0.063(6) 0.105(8) 0.004(6) -0.043(6) -0.003(5)
C13 0.084(8) 0.063(6) 0.100(8) 0.000(6) -0.042(7) 0.017(6)
C14 0.083(9) 0.099(9) 0.113(10) 0.003(7) -0.039(8) 0.030(7)
C15 0.127(12) 0.104(10) 0.187(16) 0.057(10) -0.103(12) -0.031(9)
C16 0.039(4) 0.048(4) 0.053(4) -0.006(3) -0.013(3) 0.000(3)
C17 0.032(4) 0.062(5) 0.060(5) -0.002(4) -0.006(4) -0.005(3)
C18 0.028(4) 0.064(5) 0.047(4) -0.007(4) -0.005(3) -0.005(3)
C19 0.026(3) 0.059(4) 0.041(4) -0.003(3) -0.010(3) -0.002(3)
C20 0.023(3) 0.058(4) 0.049(4) -0.011(3) -0.004(3) 0.004(3)
C21 0.024(3) 0.053(4) 0.065(5) -0.010(4) -0.003(3) 0.009(3)
C22 0.026(4) 0.048(4) 0.061(5) -0.005(4) -0.004(3) 0.004(3)
C23 0.022(3) 0.061(5) 0.047(4) 0.000(3) -0.010(3) 0.003(3)
C24 0.024(3) 0.053(4) 0.040(4) -0.004(3) -0.010(3) -0.004(3)
C25 0.035(4) 0.065(5) 0.050(4) -0.011(4) -0.006(3) -0.005(4)
C26 0.037(4) 0.070(5) 0.055(5) -0.020(4) -0.013(4) 0.004(4)
C27 0.050(5) 0.074(6) 0.052(5) -0.024(4) -0.006(4) 0.007(4)
C28 0.056(6) 0.097(8) 0.063(6) -0.031(6) 0.001(5) 0.009(5)
C29 0.046(5) 0.108(8) 0.052(5) -0.026(5) 0.006(4) -0.006(5)
C30 0.084(7) 0.076(7) 0.076(7) -0.025(5) -0.004(6) 0.012(5)
C31 0.035(4) 0.059(5) 0.069(5) -0.005(4) -0.018(4) 0.003(4)
C32 0.042(4) 0.060(5) 0.073(6) 0.003(4) -0.020(4) -0.003(4)
C33 0.044(5) 0.061(5) 0.064(5) 0.008(4) -0.018(4) 0.008(4)
C34 0.030(4) 0.059(5) 0.045(4) 0.000(3) -0.008(3) 0.002(3)
C35 0.035(4) 0.068(5) 0.054(5) 0.007(4) -0.019(4) 0.002(4)
C36 0.036(4) 0.080(6) 0.057(5) 0.002(4) -0.021(4) -0.005(4)
C37 0.038(4) 0.068(5) 0.046(4) 0.002(4) -0.018(3) -0.006(4)
C38 0.028(3) 0.060(4) 0.033(3) 0.000(3) -0.007(3) 0.001(3)
C39 0.024(3) 0.066(5) 0.037(4) -0.003(3) -0.005(3) 0.004(3)
C46 0.23(5) 0.23(5) 0.23(5) -0.036(12) -0.069(16) -0.035(13)
C47 0.013(7) 0.040(8) 0.024(7) -0.009(5) -0.010(5) -0.003(5)
C48 0.118(18) 0.127(19) 0.111(18) -0.024(10) -0.041(10) -0.009(10)
C49 0.113(16) 0.124(17) 0.111(16) -0.005(9) -0.044(10) -0.019(10)
C50 0.098(14) 0.112(15) 0.100(14) -0.008(9) -0.040(10) -0.014(9)
C51 0.047(12) 0.068(12) 0.047(13) -0.015(8) -0.017(8) -0.018(8)
C46' 0.036(6) 0.057(6) 0.040(6) -0.010(5) -0.013(4) -0.003(5)
C47' 0.20(2) 0.20(2) 0.20(2) -0.034(10) -0.057(11) -0.033(10)
C48' 0.074(8) 0.086(9) 0.064(7) -0.013(6) -0.035(6) -0.018(6)
C49' 0.094(9) 0.124(11) 0.084(9) -0.014(7) -0.043(7) -0.022(8)
C50' 0.076(8) 0.111(10) 0.082(8) -0.017(7) -0.027(7) -0.022(7)
C51' 0.088(13) 0.106(13) 0.075(12) -0.010(8) -0.026(8) -0.023(8)
C52 0.059(6) 0.093(7) 0.050(5) -0.018(5) -0.006(4) -0.016(5)
C53 0.064(6) 0.127(9) 0.055(5) -0.035(6) 0.001(5) -0.029(6)
C54 0.042(5) 0.066(5) 0.072(6) -0.010(4) -0.002(4) -0.017(4)
C61 0.090(15) 0.075(14) 0.086(14) -0.020(7) -0.022(7) -0.012(7)
C62 0.146(19) 0.133(19) 0.137(19) -0.023(10) -0.038(10) -0.018(10)
C63 0.100(11) 0.085(10) 0.104(11) -0.028(8) -0.018(8) -0.028(8)
C64 0.099(10) 0.087(9) 0.101(11) -0.021(8) -0.032(8) -0.032(8)
C65 0.080(9) 0.081(9) 0.097(11) -0.018(7) -0.032(8) -0.024(7)
C66 0.047(4) 0.059(4) 0.056(6) -0.015(4) -0.012(4) -0.006(3)
C61' 0.061(14) 0.049(14) 0.054(13) -0.013(8) -0.018(8) -0.005(8)
C62' 0.055(10) 0.029(8) 0.037(9) -0.010(6) -0.012(7) -0.002(6)
C63' 0.092(14) 0.087(13) 0.097(14) -0.011(9) -0.022(9) -0.022(9)
C64' 0.090(12) 0.086(12) 0.097(13) -0.007(9) -0.023(9) -0.020(9)
C65' 0.072(11) 0.086(11) 0.082(12) -0.008(8) -0.028(8) -0.018(8)
C66' 0.047(4) 0.059(4) 0.056(6) -0.015(4) -0.012(4) -0.006(3)
C67 0.030(4) 0.064(5) 0.065(5) -0.018(4) -0.010(4) -0.001(3)
C68 0.042(5) 0.073(6) 0.083(6) -0.010(5) -0.033(4) -0.012(4)
C69 0.034(4) 0.075(6) 0.063(5) -0.002(4) -0.017(4) -0.012(4)
C70 0.039(4) 0.078(6) 0.060(5) -0.004(4) -0.025(4) -0.009(4)
C71 0.041(5) 0.088(7) 0.079(6) 0.003(5) -0.032(4) -0.011(4)
C72 0.040(5) 0.099(7) 0.085(7) -0.005(6) -0.035(5) -0.010(5)
C73 0.040(5) 0.089(7) 0.079(6) 0.003(5) -0.035(4) -0.003(4)
C74 0.064(6) 0.076(6) 0.083(6) 0.007(5) -0.047(5) -0.013(5)
C75 0.040(4) 0.075(6) 0.079(6) -0.001(5) -0.036(4) -0.007(4)
N6 0.046(4) 0.083(5) 0.087(6) 0.030(4) -0.036(4) -0.006(4)
C55 0.067(8) 0.060(8) 0.066(7) -0.022(6) 0.005(7) -0.017(6)
C56 0.089(9) 0.082(9) 0.079(9) -0.024(7) -0.001(7) -0.012(7)
C57 0.100(10) 0.086(9) 0.097(10) -0.024(8) -0.003(8) -0.011(8)
C58 0.090(10) 0.098(9) 0.103(10) -0.036(8) -0.003(8) -0.006(8)
C59 0.104(11) 0.104(10) 0.117(11) -0.025(8) -0.025(8) -0.006(8)
C60 0.074(6) 0.080(6) 0.088(7) -0.016(5) -0.014(5) -0.006(5)
S3 0.072(3) 0.113(4) 0.105(4) 0.019(3) -0.040(3) 0.015(2)
C40 0.047(4) 0.070(5) 0.062(5) 0.002(4) -0.028(4) -0.003(4)
C41 0.050(5) 0.083(6) 0.084(5) 0.010(4) -0.032(4) -0.007(4)
C42 0.046(5) 0.072(4) 0.061(4) 0.000(4) -0.022(4) 0.023(4)
C43 0.067(7) 0.077(8) 0.085(8) -0.022(7) -0.040(6) 0.009(6)
C44 0.083(8) 0.091(8) 0.092(8) 0.012(7) -0.045(7) 0.020(7)
C45 0.096(7) 0.121(8) 0.112(8) -0.021(6) -0.046(7) 0.000(6)
C55' 0.077(14) 0.078(14) 0.061(13) -0.014(9) -0.025(10) -0.016(9)
C56' 0.054(10) 0.056(10) 0.058(10) -0.016(8) -0.011(8) -0.003(8)
C57' 0.052(10) 0.050(9) 0.038(8) -0.019(7) -0.005(7) -0.002(7)
C58' 0.051(10) 0.062(10) 0.047(9) -0.017(8) -0.014(8) 0.016(8)
C59' 0.048(9) 0.044(9) 0.043(9) -0.016(7) -0.008(7) 0.005(7)
C60' 0.074(6) 0.080(6) 0.088(7) -0.016(5) -0.014(5) -0.006(5)
S3' 0.132(8) 0.140(9) 0.168(10) 0.020(7) -0.083(7) -0.012(6)
C40' 0.047(4) 0.070(5) 0.062(5) 0.002(4) -0.028(4) -0.003(4)
C41' 0.050(5) 0.083(6) 0.084(5) 0.010(4) -0.032(4) -0.007(4)
C42' 0.046(5) 0.072(4) 0.061(4) 0.000(4) -0.022(4) 0.023(4)
C43' 0.068(12) 0.082(13) 0.088(13) 0.000(9) -0.038(9) -0.012(9)
C44' 0.122(17) 0.133(18) 0.140(18) -0.004(10) -0.053(11) -0.020(10)
C45' 0.096(7) 0.121(8) 0.112(8) -0.021(6) -0.046(7) 0.000(6)
N7 0.070(7) 0.068(7) 0.088(8) 0.008(6) -0.029(6) -0.020(6)
C76 0.056(6) 0.081(7) 0.117(8) -0.005(7) -0.025(6) -0.029(6)
C77 0.159(13) 0.159(13) 0.199(13) -0.021(9) -0.057(9) -0.029(9)
N8 0.084(15) 0.105(17) 0.40(5) -0.15(3) -0.07(2) -0.005(13)
C78 0.038(8) 0.041(8) 0.122(16) -0.012(9) -0.036(9) -0.018(7)
C79 0.050(9) 0.065(9) 0.034(7) -0.001(7) -0.020(7) -0.015(7)
N9 0.032(8) 0.041(8) 0.019(7) 0.000(6) 0.005(6) 0.002(7)
C80 0.064(13) 0.090(14) 0.071(13) -0.022(9) -0.013(9) 0.001(9)
C81 0.14(3) 0.15(3) 0.15(3) -0.027(11) -0.042(12) -0.019(11)

loop_
_atom_type_symbol
_atom_type_description
_atom_type_scat_dispersion_real
_atom_type_scat_dispersion_imag
_atom_type_scat_source
C C 0.0033 0.0016 'International Tables Vol C Tables 4.2.6.8 and 6.1.1.4'
H H 0.0000 0.0000 'International Tables Vol C Tables 4.2.6.8 and 6.1.1.4'
N N 0.0061 0.0033 'International Tables Vol C Tables 4.2.6.8 and 6.1.1.4'
O O 0.0106 0.0060 'International Tables Vol C Tables 4.2.6.8 and 6.1.1.4'
S S 0.1246 0.1234 'International Tables Vol C Tables 4.2.6.8 and 6.1.1.4'
Dy Dy -0.1892 4.4098 'International Tables Vol C Tables 4.2.6.8 and 6.1.1.4'

loop_
_geom_angle_atom_site_label_1
_geom_angle_atom_site_label_2
_geom_angle_atom_site_label_3
_geom_angle
_geom_angle_site_symmetry_1
_geom_angle_site_symmetry_3
O5 Dy1 O8 142.82(19) . .
O5 Dy1 O4 71.3(2) . .
O8 Dy1 O4 78.59(18) . .
O5 Dy1 O1 86.2(2) . .
O8 Dy1 O1 70.81(16) . .
O4 Dy1 O1 87.2(2) . .
O5 Dy1 O8 144.44(18) . 2_656
O8 Dy1 O8 71.52(17) . 2_656
O4 Dy1 O8 141.72(17) . 2_656
O1 Dy1 O8 104.42(16) . 2_656
O5 Dy1 O3 117.53(19) . .
O8 Dy1 O3 76.84(16) . .
O4 Dy1 O3 80.16(19) . .
O1 Dy1 O3 147.01(15) . .
O8 Dy1 O3 70.30(15) 2_656 .
O5 Dy1 O2 82.24(19) . .
O8 Dy1 O2 133.11(17) . .
O4 Dy1 O2 121.0(2) . .
O1 Dy1 O2 143.36(16) . .
O8 Dy1 O2 68.94(16) 2_656 .
O3 Dy1 O2 66.93(15) . .
O5 Dy1 N1 75.3(2) . .
O8 Dy1 N1 118.16(18) . .
O4 Dy1 N1 138.5(2) . .
O1 Dy1 N1 66.53(18) . .
O8 Dy1 N1 78.14(19) 2_656 .
O3 Dy1 N1 138.37(19) . .
O2 Dy1 N1 76.91(18) . .
O5 Dy1 Dy2 121.57(16) . .
O8 Dy1 Dy2 92.11(12) . .
O4 Dy1 Dy2 120.00(16) . .
O1 Dy1 Dy2 145.01(12) . .
O8 Dy1 Dy2 40.60(11) 2_656 .
O3 Dy1 Dy2 40.47(11) . .
O2 Dy1 Dy2 41.03(11) . .
N1 Dy1 Dy2 98.17(15) . .
O5 Dy1 Dy1 172.87(16) . 2_656
O8 Dy1 Dy1 36.12(12) . 2_656
O4 Dy1 Dy1 111.53(14) . 2_656
O1 Dy1 Dy1 87.36(11) . 2_656
O8 Dy1 Dy1 35.40(10) 2_656 2_656
O3 Dy1 Dy1 69.60(11) . 2_656
O2 Dy1 Dy1 101.19(12) . 2_656
N1 Dy1 Dy1 99.24(15) . 2_656
Dy2 Dy1 Dy1 63.293(12) . 2_656
O5 Dy1 Dy2 119.69(16) . 2_656
O8 Dy1 Dy2 34.03(12) . 2_656
O4 Dy1 Dy2 84.36(16) . 2_656
O1 Dy1 Dy2 37.04(11) . 2_656
O8 Dy1 Dy2 84.02(10) 2_656 2_656
O3 Dy1 Dy2 110.87(11) . 2_656
O2 Dy1 Dy2 152.16(12) . 2_656
N1 Dy1 Dy2 91.57(14) . 2_656
Dy2 Dy1 Dy2 118.479(12) . 2_656
Dy1 Dy1 Dy2 55.185(11) 2_656 2_656
O6 Dy2 O7 73.76(19) . .
O6 Dy2 O3 145.17(17) . .
O7 Dy2 O3 140.76(18) . .
O6 Dy2 O8 131.64(17) . 2_656
O7 Dy2 O8 74.33(17) . 2_656
O3 Dy2 O8 71.75(16) . 2_656
O6 Dy2 O2 137.73(16) . .
O7 Dy2 O2 81.83(19) . .
O3 Dy2 O2 68.62(16) . .
O8 Dy2 O2 70.25(16) 2_656 .
O6 Dy2 O1 86.74(17) . 2_656
O7 Dy2 O1 107.01(18) . 2_656
O3 Dy2 O1 78.66(16) . 2_656
O8 Dy2 O1 69.20(16) 2_656 2_656
O2 Dy2 O1 133.93(16) . 2_656
O6 Dy2 N5 79.37(19) . .
O7 Dy2 N5 152.0(2) . .
O3 Dy2 N5 66.90(18) . .
O8 Dy2 N5 131.53(17) 2_656 .
O2 Dy2 N5 114.44(19) . .
O1 Dy2 N5 78.75(18) 2_656 .
O6 Dy2 N3 78.40(19) . .
O7 Dy2 N3 86.98(18) . .
O3 Dy2 N3 103.07(17) . .
O8 Dy2 N3 134.48(17) 2_656 .
O2 Dy2 N3 66.17(17) . .
O1 Dy2 N3 155.97(17) 2_656 .
N5 Dy2 N3 80.01(18) . .
O6 Dy2 Dy1 172.09(13) . .
O7 Dy2 Dy1 99.17(14) . .
O3 Dy2 Dy1 41.63(11) . .
O8 Dy2 Dy1 41.19(11) 2_656 .
O2 Dy2 Dy1 42.08(11) . .
O1 Dy2 Dy1 92.10(12) 2_656 .
N5 Dy2 Dy1 108.09(15) . .
N3 Dy2 Dy1 105.13(13) . .
O6 Dy2 Dy1 114.58(13) . 2_656
O7 Dy2 Dy1 93.09(13) . 2_656
O3 Dy2 Dy1 68.71(11) . 2_656
O8 Dy2 Dy1 33.83(10) 2_656 2_656
O2 Dy2 Dy1 100.47(11) . 2_656
O1 Dy2 Dy1 35.63(12) 2_656 2_656
N5 Dy2 Dy1 105.25(13) . 2_656
N3 Dy2 Dy1 166.50(13) . 2_656
Dy1 Dy2 Dy1 61.522(12) . 2_656
C14 S1 C11 89.9(6) . .
C29 S2 C26 90.8(5) . .
C8 O1 Dy1 117.6(4) . .
C8 O1 Dy2 126.3(4) . 2_656
Dy1 O1 Dy2 107.34(18) . 2_656
C23 O2 Dy2 122.7(5) . .
C23 O2 Dy1 137.2(5) . .
Dy2 O2 Dy1 96.88(15) . .
C38 O3 Dy2 120.0(4) . .
C38 O3 Dy1 141.1(5) . .
Dy2 O3 Dy1 97.90(16) . .
C52 O4 Dy1 135.5(5) . .
C54 O5 Dy1 133.7(5) . .
C67 O6 Dy2 136.1(4) . .
C69 O7 Dy2 135.7(5) . .
Dy1 O8 Dy2 112.14(19) . 2_656
Dy1 O8 Dy1 108.48(17) . 2_656
Dy2 O8 Dy1 98.21(16) 2_656 2_656
Dy1 O8 H8 112.4 . .
Dy2 O8 H8 112.4 2_656 .
Dy1 O8 H8 112.4 2_656 .
C9 N1 C1 116.3(7) . .
C9 N1 Dy1 115.1(5) . .
C1 N1 Dy1 126.9(5) . .
C10 N2 C5 121.0(9) . .
C16 N3 C24 116.6(6) . .
C16 N3 Dy2 128.0(5) . .
C24 N3 Dy2 115.4(4) . .
C25 N4 C20 119.5(7) . .
C31 N5 C39 118.8(6) . .
C31 N5 Dy2 127.6(5) . .
C39 N5 Dy2 112.8(5) . .
N1 C1 C2 122.9(8) . .
N1 C1 H1A 118.5 . .
C2 C1 H1A 118.5 . .
C3 C2 C1 120.3(8) . .
C3 C2 H2A 119.8 . .
C1 C2 H2A 119.8 . .
C2 C3 C4 120.1(8) . .
C2 C3 H3A 120.0 . .
C4 C3 H3A 120.0 . .
C3 C4 C9 116.8(8) . .
C3 C4 C5 123.4(7) . .
C9 C4 C5 119.8(8) . .
C6 C5 N2 125.0(9) . .
C6 C5 C4 118.2(7) . .
N2 C5 C4 116.7(8) . .
C5 C6 C7 121.2(9) . .
C5 C6 H6A 119.4 . .
C7 C6 H6A 119.4 . .
C8 C7 C6 122.7(8) . .
C8 C7 H7A 118.7 . .
C6 C7 H7A 118.7 . .
O1 C8 C7 123.6(7) . .
O1 C8 C9 118.3(7) . .
C7 C8 C9 118.0(7) . .
N1 C9 C4 123.6(7) . .
N1 C9 C8 116.6(6) . .
C4 C9 C8 119.8(8) . .
N2 C10 C11 120.9(9) . .
N2 C10 H10A 119.6 . .
C11 C10 H10A 119.6 . .
C12 C11 C10 129.5(10) . .
C12 C11 S1 111.2(7) . .
C10 C11 S1 119.2(8) . .
C11 C12 C13 113.3(11) . .
C11 C12 C15 125.9(10) . .
C13 C12 C15 120.9(10) . .
C14 C13 C12 112.3(10) . .
C14 C13 H13A 123.9 . .
C12 C13 H13A 123.9 . .
C13 C14 S1 113.3(9) . .
C13 C14 H14 123.4 . .
S1 C14 H14 123.4 . .
C12 C15 H15A 109.5 . .
C12 C15 H15B 109.5 . .
H15A C15 H15B 109.5 . .
C12 C15 H15C 109.5 . .
H15A C15 H15C 109.5 . .
H15B C15 H15C 109.5 . .
N3 C16 C17 124.3(7) . .
N3 C16 H16A 117.8 . .
C17 C16 H16A 117.8 . .
C18 C17 C16 119.0(8) . .
C18 C17 H17A 120.5 . .
C16 C17 H17A 120.5 . .
C17 C18 C19 119.8(7) . .
C17 C18 H18A 120.1 . .
C19 C18 H18A 120.1 . .
C18 C19 C24 117.3(7) . .
C18 C19 C20 123.5(6) . .
C24 C19 C20 119.2(7) . .
C21 C20 C19 118.8(6) . .
C21 C20 N4 125.7(7) . .
C19 C20 N4 115.5(7) . .
C20 C21 C22 122.5(7) . .
C20 C21 H21A 118.7 . .
C22 C21 H21A 118.7 . .
C23 C22 C21 120.8(7) . .
C23 C22 H22A 119.6 . .
C21 C22 H22A 119.6 . .
O2 C23 C22 123.2(7) . .
O2 C23 C24 118.6(6) . .
C22 C23 C24 118.2(6) . .
N3 C24 C19 123.0(6) . .
N3 C24 C23 116.6(6) . .
C19 C24 C23 120.4(6) . .
N4 C25 C26 122.6(8) . .
N4 C25 H25A 118.7 . .
C26 C25 H25A 118.7 . .
C27 C26 C25 127.4(8) . .
C27 C26 S2 111.9(6) . .
C25 C26 S2 120.8(6) . .
C26 C27 C28 110.6(9) . .
C26 C27 C30 125.1(8) . .
C28 C27 C30 124.3(8) . .
C29 C28 C27 114.4(8) . .
C29 C28 H28A 122.8 . .
C27 C28 H28A 122.8 . .
C28 C29 S2 112.4(7) . .
C28 C29 H29 123.8 . .
S2 C29 H29 123.8 . .
C27 C30 H30A 109.5 . .
C27 C30 H30B 109.5 . .
H30A C30 H30B 109.5 . .
C27 C30 H30C 109.5 . .
H30A C30 H30C 109.5 . .
H30B C30 H30C 109.5 . .
N5 C31 C32 123.2(8) . .
N5 C31 H31A 118.4 . .
C32 C31 H31A 118.4 . .
C33 C32 C31 118.4(8) . .
C33 C32 H32A 120.8 . .
C31 C32 H32A 120.8 . .
C32 C33 C34 121.1(7) . .
C32 C33 H33A 119.5 . .
C34 C33 H33A 119.5 . .
C33 C34 C35 124.0(7) . .
C33 C34 C39 116.8(7) . .
C35 C34 C39 119.1(7) . .
C36 C35 N6 122.8(7) . .
C36 C35 C34 119.7(7) . .
N6 C35 C34 117.2(7) . .
C35 C36 C37 120.7(8) . .
C35 C36 H36A 119.6 . .
C37 C36 H36A 119.6 . .
C38 C37 C36 121.0(8) . .
C38 C37 H37A 119.5 . .
C36 C37 H37A 119.5 . .
O3 C38 C37 123.1(7) . .
O3 C38 C39 117.8(6) . .
C37 C38 C39 119.1(6) . .
N5 C39 C38 118.2(6) . .
N5 C39 C34 121.6(7) . .
C38 C39 C34 120.1(7) . .
C47 C46 C51 120.0 . .
C47 C46 H46A 120.0 . .
C51 C46 H46A 120.0 . .
C48 C47 C46 120.0 . .
C48 C47 H47A 120.0 . .
C46 C47 H47A 120.0 . .
C49 C48 C47 120.0 . .
C49 C48 H48A 120.0 . .
C47 C48 H48A 120.0 . .
C48 C49 C50 120.0 . .
C48 C49 H49A 120.0 . .
C50 C49 H49A 120.0 . .
C51 C50 C49 120.0 . .
C51 C50 H50A 120.0 . .
C49 C50 H50A 120.0 . .
C50 C51 C46 120.0 . .
C50 C51 C52 121.6(13) . .
C46 C51 C52 118.4(13) . .
C47' C46' C51' 120.0 . .
C47' C46' H46B 120.0 . .
C51' C46' H46B 120.0 . .
C48' C47' C46' 120.0 . .
C48' C47' H47B 120.0 . .
C46' C47' H47B 120.0 . .
C47' C48' C49' 120.0 . .
C47' C48' H48B 120.0 . .
C49' C48' H48B 120.0 . .
C50' C49' C48' 120.0 . .
C50' C49' H49B 120.0 . .
C48' C49' H49B 120.0 . .
C49' C50' C51' 120.0 . .
C49' C50' H50B 120.0 . .
C51' C50' H50B 120.0 . .
C50' C51' C46' 120.0 . .
C50' C51' C52 122.7(8) . .
C46' C51' C52 117.1(8) . .
O4 C52 C53 122.7(7) . .
O4 C52 C51' 119.4(8) . .
C53 C52 C51' 117.2(8) . .
O4 C52 C51 114.3(11) . .
C53 C52 C51 123.0(12) . .
C51' C52 C51 10.4(14) . .
C54 C53 C52 123.8(8) . .
C54 C53 H53A 118.1 . .
C52 C53 H53A 118.1 . .
O5 C54 C53 125.2(7) . .
O5 C54 C55' 127.3(11) . .
C53 C54 C55' 107.2(11) . .
O5 C54 C55 111.3(9) . .
C53 C54 C55 123.4(10) . .
C55' C54 C55 16.1(12) . .
C62 C61 C66 120.0 . .
C62 C61 H61A 120.0 . .
C66 C61 H61A 120.0 . .
C63 C62 C61 120.0 . .
C63 C62 H62A 120.0 . .
C61 C62 H62A 120.0 . .
C62 C63 C64 120.0 . .
C62 C63 H63A 120.0 . .
C64 C63 H63A 120.0 . .
C65 C64 C63 120.0 . .
C65 C64 H64A 120.0 . .
C63 C64 H64A 120.0 . .
C64 C65 C66 120.0 . .
C64 C65 H65A 120.0 . .
C66 C65 H65A 120.0 . .
C65 C66 C61 120.0 . .
C65 C66 C67 122.5(10) . .
C61 C66 C67 117.3(11) . .
C62' C61' C66' 120.0 . .
C62' C61' H61B 120.0 . .
C66' C61' H61B 120.0 . .
C63' C62' C61' 120.0 . .
C63' C62' H62B 120.0 . .
C61' C62' H62B 120.0 . .
C62' C63' C64' 120.0 . .
C62' C63' H63B 120.0 . .
C64' C63' H63B 120.0 . .
C65' C64' C63' 120.0 . .
C65' C64' H64B 120.0 . .
C63' C64' H64B 120.0 . .
C64' C65' C66' 120.0 . .
C64' C65' H65B 120.0 . .
C66' C65' H65B 120.0 . .
C65' C66' C61' 120.0 . .
C65' C66' C67 119.7(12) . .
C61' C66' C67 119.9(12) . .
O6 C67 C68 123.7(6) . .
O6 C67 C66 118.2(8) . .
C68 C67 C66 118.0(9) . .
O6 C67 C66' 114.1(10) . .
C68 C67 C66' 121.5(10) . .
C66 C67 C66' 12.7(13) . .
C67 C68 C69 125.7(7) . .
C67 C68 H68A 117.1 . .
C69 C68 H68A 117.1 . .
O7 C69 C68 124.0(8) . .
O7 C69 C70 116.3(8) . .
C68 C69 C70 119.7(7) . .
C75 C70 C71 118.5(8) . .
C75 C70 C69 119.1(7) . .
C71 C70 C69 122.3(8) . .
C72 C71 C70 120.1(9) . .
C72 C71 H71A 119.9 . .
C70 C71 H71A 119.9 . .
C73 C72 C71 120.7(8) . .
C73 C72 H72A 119.7 . .
C71 C72 H72A 119.7 . .
C72 C73 C74 119.5(8) . .
C72 C73 H73A 120.3 . .
C74 C73 H73A 120.3 . .
C73 C74 C75 120.9(9) . .
C73 C74 H74A 119.6 . .
C75 C74 H74A 119.6 . .
C74 C75 C70 120.3(8) . .
C74 C75 H75A 119.8 . .
C70 C75 H75A 119.8 . .
C40 N6 C40' 11.5(5) . .
C40 N6 C35 119.6(9) . .
C40' N6 C35 118.3(11) . .
C56 C55 C60 120.0 . .
C56 C55 C54 118.7(10) . .
C60 C55 C54 121.3(10) . .
C55 C56 C57 120.0 . .
C55 C56 H56 120.0 . .
C57 C56 H56 120.0 . .
C58 C57 C56 120.0 . .
C58 C57 H57 120.0 . .
C56 C57 H57 120.0 . .
C57 C58 C59 120.0 . .
C57 C58 H58 120.0 . .
C59 C58 H58 120.0 . .
C60 C59 C58 120.0 . .
C60 C59 H59 120.0 . .
C58 C59 H59 120.0 . .
C59 C60 C55 120.0 . .
C59 C60 H60 120.0 . .
C55 C60 H60 120.0 . .
C44 S3 C41 89.4(5) . .
N6 C40 C41 125.5(12) . .
N6 C40 H40 117.2 . .
C41 C40 H40 117.2 . .
C42 C41 C40 129.6(10) . .
C42 C41 S3 113.5(6) . .
C40 C41 S3 115.7(9) . .
C41 C42 C43 110.3(5) . .
C41 C42 C45 123.2(13) . .
C43 C42 C45 126.5(12) . .
C44 C43 C42 112.2(6) . .
C44 C43 H43 123.9 . .
C42 C43 H43 123.9 . .
C43 C44 S3 114.5(7) . .
C43 C44 H44 122.7 . .
S3 C44 H44 122.7 . .
C42 C45 H45A 109.5 . .
C42 C45 H45B 109.5 . .
H45A C45 H45B 109.5 . .
C42 C45 H45C 109.5 . .
H45A C45 H45C 109.5 . .
H45B C45 H45C 109.5 . .
C56' C55' C60' 120.0 . .
C56' C55' C54 128.6(14) . .
C60' C55' C54 110.8(13) . .
C57' C56' C55' 120.0 . .
C57' C56' H56' 120.0 . .
C55' C56' H56' 120.0 . .
C58' C57' C56' 120.0 . .
C58' C57' H57' 120.0 . .
C56' C57' H57' 120.0 . .
C59' C58' C57' 120.0 . .
C59' C58' H58' 120.0 . .
C57' C58' H58' 120.0 . .
C60' C59' C58' 120.0 . .
C60' C59' H59' 120.0 . .
C58' C59' H59' 120.0 . .
C59' C60' C55' 120.0 . .
C59' C60' H60' 120.0 . .
C55' C60' H60' 120.0 . .
C44' S3' C41' 89.1(6) . .
N6 C40' C41' 115.7(17) . .
N6 C40' H40' 122.1 . .
C41' C40' H40' 122.1 . .
C42' C41' C40' 123.6(15) . .
C42' C41' S3' 114.1(7) . .
C40' C41' S3' 121.4(13) . .
C41' C42' C43' 111.0(6) . .
C41' C42' C45' 131(2) . .
C43' C42' C45' 118(2) . .
C44' C43' C42' 111.3(6) . .
C44' C43' H43' 124.3 . .
C42' C43' H43' 124.3 . .
C43' C44' S3' 114.5(8) . .
C43' C44' H44' 122.7 . .
S3' C44' H44' 122.7 . .
C42' C45' H45D 109.5 . .
C42' C45' H45E 109.5 . .
H45D C45' H45E 109.5 . .
C42' C45' H45F 109.5 . .
H45D C45' H45F 109.5 . .
H45E C45' H45F 109.5 . .
N7 C76 C77 175(2) . .
C76 C77 H77A 109.5 . .
C76 C77 H77B 109.5 . .
H77A C77 H77B 109.5 . .
C76 C77 H77C 109.5 . .
H77A C77 H77C 109.5 . .
H77B C77 H77C 109.5 . .
N8 C78 C79 166(3) . .
C78 C79 H79A 109.5 . .
C78 C79 H79B 109.5 . .
H79A C79 H79B 109.5 . .
C78 C79 H79C 109.5 . .
H79A C79 H79C 109.5 . .
H79B C79 H79C 109.5 . .
N9 C80 C81 171(4) . .
C80 C81 H81A 109.5 . .
C80 C81 H81B 109.5 . .
H81A C81 H81B 109.5 . .
C80 C81 H81C 109.5 . .
H81A C81 H81C 109.5 . .
H81B C81 H81C 109.5 . .

loop_
_geom_bond_atom_site_label_1
_geom_bond_atom_site_label_2
_geom_bond_distance
_geom_bond_site_symmetry_2
Dy1 O5 2.318(6) .
Dy1 O8 2.332(4) .
Dy1 O4 2.335(6) .
Dy1 O1 2.367(5) .
Dy1 O8 2.372(5) 2_656
Dy1 O3 2.391(5) .
Dy1 O2 2.407(5) .
Dy1 N1 2.525(6) .
Dy1 Dy2 3.5652(6) .
Dy1 Dy1 3.8171(7) 2_656
Dy1 Dy2 3.8793(6) 2_656
Dy2 O6 2.294(5) .
Dy2 O7 2.327(5) .
Dy2 O3 2.336(5) .
Dy2 O8 2.344(5) 2_656
Dy2 O2 2.358(5) .
Dy2 O1 2.448(4) 2_656
Dy2 N5 2.527(6) .
Dy2 N3 2.550(5) .
Dy2 Dy1 3.8793(6) 2_656
S1 C14 1.700(12) .
S1 C11 1.708(11) .
S2 C29 1.706(9) .
S2 C26 1.731(9) .
O1 C8 1.365(9) .
O1 Dy2 2.448(4) 2_656
O2 C23 1.328(8) .
O3 C38 1.341(8) .
O4 C52 1.258(10) .
O5 C54 1.257(10) .
O6 C67 1.284(9) .
O7 C69 1.265(10) .
O8 Dy2 2.344(5) 2_656
O8 Dy1 2.372(5) 2_656
O8 H8 1.0000 .
N1 C9 1.332(10) .
N1 C1 1.352(10) .
N2 C10 1.255(12) .
N2 C5 1.421(10) .
N3 C16 1.324(9) .
N3 C24 1.370(9) .
N4 C25 1.281(10) .
N4 C20 1.435(9) .
N5 C31 1.313(10) .
N5 C39 1.358(9) .
C1 C2 1.403(11) .
C1 H1A 0.9500 .
C2 C3 1.314(13) .
C2 H2A 0.9500 .
C3 C4 1.397(12) .
C3 H3A 0.9500 .
C4 C9 1.431(10) .
C4 C5 1.440(13) .
C5 C6 1.388(13) .
C6 C7 1.403(11) .
C6 H6A 0.9500 .
C7 C8 1.370(12) .
C7 H7A 0.9500 .
C8 C9 1.441(11) .
C10 C11 1.464(12) .
C10 H10A 0.9500 .
C11 C12 1.347(14) .
C12 C13 1.375(14) .
C12 C15 1.466(18) .
C13 C14 1.318(17) .
C13 H13A 0.9500 .
C14 H14 0.9500 .
C15 H15A 0.9800 .
C15 H15B 0.9800 .
C15 H15C 0.9800 .
C16 C17 1.415(11) .
C16 H16A 0.9500 .
C17 C18 1.354(11) .
C17 H17A 0.9500 .
C18 C19 1.408(11) .
C18 H18A 0.9500 .
C19 C24 1.425(9) .
C19 C20 1.430(10) .
C20 C21 1.359(11) .
C21 C22 1.411(10) .
C21 H21A 0.9500 .
C22 C23 1.379(11) .
C22 H22A 0.9500 .
C23 C24 1.432(10) .
C25 C26 1.434(11) .
C25 H25A 0.9500 .
C26 C27 1.370(11) .
C27 C28 1.417(13) .
C27 C30 1.516(14) .
C28 C29 1.328(15) .
C28 H28A 0.9500 .
C29 H29 0.9500 .
C30 H30A 0.9800 .
C30 H30B 0.9800 .
C30 H30C 0.9800 .
C31 C32 1.408(11) .
C31 H31A 0.9500 .
C32 C33 1.353(12) .
C32 H32A 0.9500 .
C33 C34 1.393(12) .
C33 H33A 0.9500 .
C34 C35 1.414(11) .
C34 C39 1.431(10) .
C35 C36 1.374(12) .
C35 N6 1.409(9) .
C36 C37 1.423(11) .
C36 H36A 0.9500 .
C37 C38 1.373(10) .
C37 H37A 0.9500 .
C38 C39 1.417(11) .
C46 C47 1.3900 .
C46 C51 1.3900 .
C46 H46A 0.9500 .
C47 C48 1.3900 .
C47 H47A 0.9500 .
C48 C49 1.3900 .
C48 H48A 0.9500 .
C49 C50 1.3900 .
C49 H49A 0.9500 .
C50 C51 1.3900 .
C50 H50A 0.9500 .
C51 C52 1.513(9) .
C46' C47' 1.3900 .
C46' C51' 1.3900 .
C46' H46B 0.9500 .
C47' C48' 1.3900 .
C47' H47B 0.9500 .
C48' C49' 1.3900 .
C48' H48B 0.9500 .
C49' C50' 1.3900 .
C49' H49B 0.9500 .
C50' C51' 1.3900 .
C50' H50B 0.9500 .
C51' C52 1.498(8) .
C52 C53 1.407(13) .
C53 C54 1.371(14) .
C53 H53A 0.9500 .
C54 C55' 1.507(9) .
C54 C55 1.528(8) .
C61 C62 1.3900 .
C61 C66 1.3900 .
C61 H61A 0.9500 .
C62 C63 1.3900 .
C62 H62A 0.9500 .
C63 C64 1.3900 .
C63 H63A 0.9500 .
C64 C65 1.3900 .
C64 H64A 0.9500 .
C65 C66 1.3900 .
C65 H65A 0.9500 .
C66 C67 1.510(8) .
C61' C62' 1.3900 .
C61' C66' 1.3900 .
C61' H61B 0.9500 .
C62' C63' 1.3900 .
C62' H62B 0.9500 .
C63' C64' 1.3900 .
C63' H63B 0.9500 .
C64' C65' 1.3900 .
C64' H64B 0.9500 .
C65' C66' 1.3900 .
C65' H65B 0.9500 .
C66' C67 1.511(9) .
C67 C68 1.390(11) .
C68 C69 1.392(12) .
C68 H68A 0.9500 .
C69 C70 1.512(11) .
C70 C75 1.388(13) .
C70 C71 1.402(11) .
C71 C72 1.391(12) .
C71 H71A 0.9500 .
C72 C73 1.370(14) .
C72 H72A 0.9500 .
C73 C74 1.377(12) .
C73 H73A 0.9500 .
C74 C75 1.387(11) .
C74 H74A 0.9500 .
C75 H75A 0.9500 .
N6 C40 1.278(11) .
N6 C40' 1.279(13) .
C55 C56 1.3900 .
C55 C60 1.3900 .
C56 C57 1.3900 .
C56 H56 0.9500 .
C57 C58 1.3900 .
C57 H57 0.9500 .
C58 C59 1.3900 .
C58 H58 0.9500 .
C59 C60 1.3900 .
C59 H59 0.9500 .
C60 H60 0.9500 .
S3 C44 1.712(8) .
S3 C41 1.733(8) .
C40 C41 1.476(9) .
C40 H40 0.9500 .
C41 C42 1.375(8) .
C42 C43 1.438(15) .
C42 C45 1.483(10) .
C43 C44 1.343(9) .
C43 H43 0.9500 .
C44 H44 0.9500 .
C45 H45A 0.9800 .
C45 H45B 0.9800 .
C45 H45C 0.9800 .
C55' C56' 1.3900 .
C55' C60' 1.3900 .
C56' C57' 1.3900 .
C56' H56' 0.9500 .
C57' C58' 1.3900 .
C57' H57' 0.9500 .
C58' C59' 1.3900 .
C58' H58' 0.9500 .
C59' C60' 1.3900 .
C59' H59' 0.9500 .
C60' H60' 0.9500 .
S3' C44' 1.724(9) .
S3' C41' 1.728(9) .
C40' C41' 1.481(10) .
C40' H40' 0.9500 .
C41' C42' 1.354(9) .
C42' C43' 1.448(19) .
C42' C45' 1.477(10) .
C43' C44' 1.343(9) .
C43' H43' 0.9500 .
C44' H44' 0.9500 .
C45' H45D 0.9800 .
C45' H45E 0.9800 .
C45' H45F 0.9800 .
N7 C76 1.086(8) .
C76 C77 1.501(8) .
C77 H77A 0.9800 .
C77 H77B 0.9800 .
C77 H77C 0.9800 .
N8 C78 1.103(8) .
C78 C79 1.482(8) .
C79 H79A 0.9800 .
C79 H79B 0.9800 .
C79 H79C 0.9800 .
N9 C80 1.096(9) .
C80 C81 1.507(9) .
C81 H81A 0.9800 .
C81 H81B 0.9800 .
C81 H81C 0.9800 .

loop_
_geom_torsion_atom_site_label_1
_geom_torsion_atom_site_label_2
_geom_torsion_atom_site_label_3
_geom_torsion_atom_site_label_4
_geom_torsion
_geom_torsion_site_symmetry_1
_geom_torsion_site_symmetry_4
O5 Dy1 Dy2 O6 -111.7(9) . .
O8 Dy1 Dy2 O6 84.9(9) . .
O4 Dy1 Dy2 O6 162.9(9) . .
O1 Dy1 Dy2 O6 26.3(9) . .
O8 Dy1 Dy2 O6 26.9(9) 2_656 .
O3 Dy1 Dy2 O6 151.6(9) . .
O2 Dy1 Dy2 O6 -93.1(9) . .
N1 Dy1 Dy2 O6 -34.0(9) . .
Dy1 Dy1 Dy2 O6 62.3(9) 2_656 .
Dy2 Dy1 Dy2 O6 62.3(9) 2_656 .
O5 Dy1 Dy2 O7 -85.5(2) . .
O8 Dy1 Dy2 O7 111.12(18) . .
O4 Dy1 Dy2 O7 -170.8(2) . .
O1 Dy1 Dy2 O7 52.5(2) . .
O8 Dy1 Dy2 O7 53.2(2) 2_656 .
O3 Dy1 Dy2 O7 177.9(2) . .
O2 Dy1 Dy2 O7 -66.8(2) . .
N1 Dy1 Dy2 O7 -7.7(2) . .
Dy1 Dy1 Dy2 O7 88.55(14) 2_656 .
Dy2 Dy1 Dy2 O7 88.55(14) 2_656 .
O5 Dy1 Dy2 O3 96.6(2) . .
O8 Dy1 Dy2 O3 -66.77(19) . .
O4 Dy1 Dy2 O3 11.3(2) . .
O1 Dy1 Dy2 O3 -125.4(3) . .
O8 Dy1 Dy2 O3 -124.7(2) 2_656 .
O2 Dy1 Dy2 O3 115.3(2) . .
N1 Dy1 Dy2 O3 174.4(2) . .
Dy1 Dy1 Dy2 O3 -89.34(16) 2_656 .
Dy2 Dy1 Dy2 O3 -89.34(16) 2_656 .
O5 Dy1 Dy2 O8 -138.6(2) . 2_656
O8 Dy1 Dy2 O8 58.0(2) . 2_656
O4 Dy1 Dy2 O8 136.0(2) . 2_656
O1 Dy1 Dy2 O8 -0.6(2) . 2_656
O3 Dy1 Dy2 O8 124.7(2) . 2_656
O2 Dy1 Dy2 O8 -120.0(2) . 2_656
N1 Dy1 Dy2 O8 -60.9(2) . 2_656
Dy1 Dy1 Dy2 O8 35.40(15) 2_656 2_656
Dy2 Dy1 Dy2 O8 35.40(15) 2_656 2_656
O5 Dy1 Dy2 O2 -18.6(2) . .
O8 Dy1 Dy2 O2 177.9(2) . .
O4 Dy1 Dy2 O2 -104.0(2) . .
O1 Dy1 Dy2 O2 119.3(3) . .
O8 Dy1 Dy2 O2 120.0(2) 2_656 .
O3 Dy1 Dy2 O2 -115.3(2) . .
N1 Dy1 Dy2 O2 59.1(2) . .
Dy1 Dy1 Dy2 O2 155.38(17) 2_656 .
Dy2 Dy1 Dy2 O2 155.38(17) 2_656 .
O5 Dy1 Dy2 O1 166.9(2) . 2_656
O8 Dy1 Dy2 O1 3.51(15) . 2_656
O4 Dy1 Dy2 O1 81.5(2) . 2_656
O1 Dy1 Dy2 O1 -55.1(3) . 2_656
O8 Dy1 Dy2 O1 -54.5(2) 2_656 2_656
O3 Dy1 Dy2 O1 70.3(2) . 2_656
O2 Dy1 Dy2 O1 -174.4(2) . 2_656
N1 Dy1 Dy2 O1 -115.33(18) . 2_656
Dy1 Dy1 Dy2 O1 -19.05(12) 2_656 2_656
Dy2 Dy1 Dy2 O1 -19.05(12) 2_656 2_656
O5 Dy1 Dy2 N5 88.1(2) . .
O8 Dy1 Dy2 N5 -75.33(18) . .
O4 Dy1 Dy2 N5 2.7(2) . .
O1 Dy1 Dy2 N5 -133.9(2) . .
O8 Dy1 Dy2 N5 -133.3(2) 2_656 .
O3 Dy1 Dy2 N5 -8.6(2) . .
O2 Dy1 Dy2 N5 106.7(2) . .
N1 Dy1 Dy2 N5 165.8(2) . .
Dy1 Dy1 Dy2 N5 -97.90(14) 2_656 .
Dy2 Dy1 Dy2 N5 -97.90(14) 2_656 .
O5 Dy1 Dy2 N3 3.9(2) . .
O8 Dy1 Dy2 N3 -159.55(17) . .
O4 Dy1 Dy2 N3 -81.5(2) . .
O1 Dy1 Dy2 N3 141.8(2) . .
O8 Dy1 Dy2 N3 142.5(2) 2_656 .
O3 Dy1 Dy2 N3 -92.8(2) . .
O2 Dy1 Dy2 N3 22.5(2) . .
N1 Dy1 Dy2 N3 81.60(19) . .
Dy1 Dy1 Dy2 N3 177.88(13) 2_656 .
Dy2 Dy1 Dy2 N3 177.88(13) 2_656 .
O5 Dy1 Dy2 Dy1 -174.02(17) . 2_656
O8 Dy1 Dy2 Dy1 22.57(11) . 2_656
O4 Dy1 Dy2 Dy1 100.60(17) . 2_656
O1 Dy1 Dy2 Dy1 -36.04(19) . 2_656
O8 Dy1 Dy2 Dy1 -35.40(15) 2_656 2_656
O3 Dy1 Dy2 Dy1 89.34(16) . 2_656
O2 Dy1 Dy2 Dy1 -155.38(17) . 2_656
N1 Dy1 Dy2 Dy1 -96.27(14) . 2_656
Dy2 Dy1 Dy2 Dy1 0.0 2_656 2_656
O5 Dy1 O1 C8 54.6(5) . .
O8 Dy1 O1 C8 -155.1(5) . .
O4 Dy1 O1 C8 126.0(5) . .
O8 Dy1 O1 C8 -91.0(5) 2_656 .
O3 Dy1 O1 C8 -166.9(5) . .
O2 Dy1 O1 C8 -17.0(6) . .
N1 Dy1 O1 C8 -21.0(5) . .
Dy2 Dy1 O1 C8 -90.5(5) . .
Dy1 Dy1 O1 C8 -122.3(5) 2_656 .
Dy2 Dy1 O1 C8 -149.7(6) 2_656 .
O5 Dy1 O1 Dy2 -155.7(2) . 2_656
O8 Dy1 O1 Dy2 -5.43(16) . 2_656
O4 Dy1 O1 Dy2 -84.3(2) . 2_656
O8 Dy1 O1 Dy2 58.7(2) 2_656 2_656
O3 Dy1 O1 Dy2 -17.2(4) . 2_656
O2 Dy1 O1 Dy2 132.7(2) . 2_656
N1 Dy1 O1 Dy2 128.7(3) . 2_656
Dy2 Dy1 O1 Dy2 59.2(3) . 2_656
Dy1 Dy1 O1 Dy2 27.41(15) 2_656 2_656
O6 Dy2 O2 C23 -29.0(6) . .
O7 Dy2 O2 C23 -83.7(5) . .
O3 Dy2 O2 C23 122.6(5) . .
O8 Dy2 O2 C23 -159.9(5) 2_656 .
O1 Dy2 O2 C23 170.6(4) 2_656 .
N5 Dy2 O2 C23 72.5(5) . .
N3 Dy2 O2 C23 6.6(5) . .
Dy1 Dy2 O2 C23 162.8(6) . .
Dy1 Dy2 O2 C23 -175.3(5) 2_656 .
O6 Dy2 O2 Dy1 168.20(19) . .
O7 Dy2 O2 Dy1 113.52(19) . .
O3 Dy2 O2 Dy1 -40.17(15) . .
O8 Dy2 O2 Dy1 37.31(15) 2_656 .
O1 Dy2 O2 Dy1 7.7(3) 2_656 .
N5 Dy2 O2 Dy1 -90.3(2) . .
N3 Dy2 O2 Dy1 -156.2(2) . .
Dy1 Dy2 O2 Dy1 21.87(15) 2_656 .
O5 Dy1 O2 C23 5.5(6) . .
O8 Dy1 O2 C23 -161.4(6) . .
O4 Dy1 O2 C23 -57.1(7) . .
O1 Dy1 O2 C23 78.4(7) . .
O8 Dy1 O2 C23 164.3(6) 2_656 .
O3 Dy1 O2 C23 -118.9(6) . .
N1 Dy1 O2 C23 82.2(6) . .
Dy2 Dy1 O2 C23 -158.5(7) . .
Dy1 Dy1 O2 C23 179.2(6) 2_656 .
Dy2 Dy1 O2 C23 149.8(5) 2_656 .
O5 Dy1 O2 Dy2 164.0(2) . .
O8 Dy1 O2 Dy2 -2.8(3) . .
O4 Dy1 O2 Dy2 101.4(2) . .
O1 Dy1 O2 Dy2 -123.1(2) . .
O8 Dy1 O2 Dy2 -37.16(15) 2_656 .
O3 Dy1 O2 Dy2 39.63(15) . .
N1 Dy1 O2 Dy2 -119.3(2) . .
Dy1 Dy1 O2 Dy2 -22.30(15) 2_656 .
Dy2 Dy1 O2 Dy2 -51.7(3) 2_656 .
O6 Dy2 O3 C38 -2.6(6) . .
O7 Dy2 O3 C38 167.6(4) . .
O8 Dy2 O3 C38 136.1(5) 2_656 .
O2 Dy2 O3 C38 -148.5(5) . .
O1 Dy2 O3 C38 64.5(4) 2_656 .
N5 Dy2 O3 C38 -18.0(4) . .
N3 Dy2 O3 C38 -91.0(5) . .
Dy1 Dy2 O3 C38 170.9(5) . .
Dy1 Dy2 O3 C38 100.2(4) 2_656 .
O6 Dy2 O3 Dy1 -173.4(2) . .
O7 Dy2 O3 Dy1 -3.3(3) . .
O8 Dy2 O3 Dy1 -34.74(15) 2_656 .
O2 Dy2 O3 Dy1 40.60(15) . .
O1 Dy2 O3 Dy1 -106.36(18) 2_656 .
N5 Dy2 O3 Dy1 171.1(2) . .
N3 Dy2 O3 Dy1 98.16(18) . .
Dy1 Dy2 O3 Dy1 -70.62(12) 2_656 .
O5 Dy1 O3 C38 85.3(7) . .
O8 Dy1 O3 C38 -57.9(6) . .
O4 Dy1 O3 C38 22.5(6) . .
O1 Dy1 O3 C38 -46.5(8) . .
O8 Dy1 O3 C38 -132.7(7) 2_656 .
O2 Dy1 O3 C38 152.5(7) . .
N1 Dy1 O3 C38 -175.7(6) . .
Dy2 Dy1 O3 C38 -167.3(7) . .
Dy1 Dy1 O3 C38 -95.0(6) 2_656 .
Dy2 Dy1 O3 C38 -57.5(7) 2_656 .
O5 Dy1 O3 Dy2 -107.4(2) . .
O8 Dy1 O3 Dy2 109.42(18) . .
O4 Dy1 O3 Dy2 -170.1(2) . .
O1 Dy1 O3 Dy2 120.8(3) . .
O8 Dy1 O3 Dy2 34.61(14) 2_656 .
O2 Dy1 O3 Dy2 -40.18(16) . .
N1 Dy1 O3 Dy2 -8.4(3) . .
Dy1 Dy1 O3 Dy2 72.37(12) 2_656 .
Dy2 Dy1 O3 Dy2 109.84(12) 2_656 .
O5 Dy1 O4 C52 -26.0(9) . .
O8 Dy1 O4 C52 176.1(9) . .
O1 Dy1 O4 C52 -112.9(9) . .
O8 Dy1 O4 C52 137.1(8) 2_656 .
O3 Dy1 O4 C52 97.7(9) . .
O2 Dy1 O4 C52 42.3(9) . .
N1 Dy1 O4 C52 -64.0(10) . .
Dy2 Dy1 O4 C52 90.3(9) . .
Dy1 Dy1 O4 C52 161.0(9) 2_656 .
Dy2 Dy1 O4 C52 -150.0(9) 2_656 .
O8 Dy1 O5 C54 66.6(9) . .
O4 Dy1 O5 C54 29.0(7) . .
O1 Dy1 O5 C54 117.4(8) . .
O8 Dy1 O5 C54 -132.9(7) 2_656 .
O3 Dy1 O5 C54 -38.6(8) . .
O2 Dy1 O5 C54 -97.5(8) . .
N1 Dy1 O5 C54 -175.9(8) . .
Dy2 Dy1 O5 C54 -85.2(8) . .
Dy1 Dy1 O5 C54 143.3(10) 2_656 .
Dy2 Dy1 O5 C54 100.8(8) 2_656 .
O7 Dy2 O6 C67 11.4(7) . .
O3 Dy2 O6 C67 -175.1(6) . .
O8 Dy2 O6 C67 62.0(7) 2_656 .
O2 Dy2 O6 C67 -45.8(8) . .
O1 Dy2 O6 C67 120.2(7) 2_656 .
N5 Dy2 O6 C67 -160.6(7) . .
N3 Dy2 O6 C67 -78.8(7) . .
Dy1 Dy2 O6 C67 38.5(14) . .
Dy1 Dy2 O6 C67 97.3(7) 2_656 .
O6 Dy2 O7 C69 -8.8(8) . .
O3 Dy2 O7 C69 177.1(7) . .
O8 Dy2 O7 C69 -151.9(8) 2_656 .
O2 Dy2 O7 C69 136.4(8) . .
O1 Dy2 O7 C69 -90.1(8) 2_656 .
N5 Dy2 O7 C69 8.0(10) . .
N3 Dy2 O7 C69 70.0(8) . .
Dy1 Dy2 O7 C69 174.9(8) . .
Dy1 Dy2 O7 C69 -123.5(8) 2_656 .
O5 Dy1 O8 Dy2 60.8(4) . 2_656
O4 Dy1 O8 Dy2 96.9(2) . 2_656
O1 Dy1 O8 Dy2 5.85(17) . 2_656
O8 Dy1 O8 Dy2 -107.4(2) 2_656 2_656
O3 Dy1 O8 Dy2 179.3(2) . 2_656
O2 Dy1 O8 Dy2 -141.09(19) . 2_656
N1 Dy1 O8 Dy2 -42.5(3) . 2_656
Dy2 Dy1 O8 Dy2 -142.93(16) . 2_656
Dy1 Dy1 O8 Dy2 -107.4(2) 2_656 2_656
O5 Dy1 O8 Dy1 168.2(3) . 2_656
O4 Dy1 O8 Dy1 -155.8(2) . 2_656
O1 Dy1 O8 Dy1 113.2(2) . 2_656
O8 Dy1 O8 Dy1 0.0 2_656 2_656
O3 Dy1 O8 Dy1 -73.33(19) . 2_656
O2 Dy1 O8 Dy1 -33.7(3) . 2_656
N1 Dy1 O8 Dy1 64.9(3) . 2_656
Dy2 Dy1 O8 Dy1 -35.56(16) . 2_656
Dy2 Dy1 O8 Dy1 107.4(2) 2_656 2_656
O5 Dy1 N1 C9 -73.9(5) . .
O8 Dy1 N1 C9 68.7(6) . .
O4 Dy1 N1 C9 -36.8(7) . .
O1 Dy1 N1 C9 18.4(5) . .
O8 Dy1 N1 C9 130.0(5) 2_656 .
O3 Dy1 N1 C9 171.0(4) . .
O2 Dy1 N1 C9 -159.1(5) . .
Dy2 Dy1 N1 C9 165.5(5) . .
Dy1 Dy1 N1 C9 101.4(5) 2_656 .
Dy2 Dy1 N1 C9 46.5(5) 2_656 .
O5 Dy1 N1 C1 90.2(7) . .
O8 Dy1 N1 C1 -127.3(7) . .
O4 Dy1 N1 C1 127.3(7) . .
O1 Dy1 N1 C1 -177.6(7) . .
O8 Dy1 N1 C1 -65.9(7) 2_656 .
O3 Dy1 N1 C1 -24.9(8) . .
O2 Dy1 N1 C1 4.9(7) . .
Dy2 Dy1 N1 C1 -30.4(7) . .
Dy1 Dy1 N1 C1 -94.5(7) 2_656 .
Dy2 Dy1 N1 C1 -149.5(7) 2_656 .
O6 Dy2 N3 C16 -26.9(6) . .
O7 Dy2 N3 C16 -100.9(6) . .
O3 Dy2 N3 C16 117.5(6) . .
O8 Dy2 N3 C16 -165.4(5) 2_656 .
O2 Dy2 N3 C16 176.7(6) . .
O1 Dy2 N3 C16 26.0(8) 2_656 .
N5 Dy2 N3 C16 54.2(6) . .
Dy1 Dy2 N3 C16 160.4(6) . .
Dy1 Dy2 N3 C16 168.4(4) 2_656 .
O6 Dy2 N3 C24 151.9(5) . .
O7 Dy2 N3 C24 77.9(5) . .
O3 Dy2 N3 C24 -63.7(5) . .
O8 Dy2 N3 C24 13.4(6) 2_656 .
O2 Dy2 N3 C24 -4.5(4) . .
O1 Dy2 N3 C24 -155.2(4) 2_656 .
N5 Dy2 N3 C24 -127.0(5) . .
Dy1 Dy2 N3 C24 -20.8(5) . .
Dy1 Dy2 N3 C24 -12.8(9) 2_656 .
O6 Dy2 N5 C31 14.3(6) . .
O7 Dy2 N5 C31 -2.0(9) . .
O3 Dy2 N5 C31 -174.5(7) . .
O8 Dy2 N5 C31 151.8(6) 2_656 .
O2 Dy2 N5 C31 -123.5(6) . .
O1 Dy2 N5 C31 103.1(7) 2_656 .
N3 Dy2 N5 C31 -65.6(6) . .
Dy1 Dy2 N5 C31 -168.4(6) . .
Dy1 Dy2 N5 C31 127.1(6) 2_656 .
O6 Dy2 N5 C39 -155.1(5) . .
O7 Dy2 N5 C39 -171.5(5) . .
O3 Dy2 N5 C39 16.0(4) . .
O8 Dy2 N5 C39 -17.7(6) 2_656 .
O2 Dy2 N5 C39 67.0(5) . .
O1 Dy2 N5 C39 -66.4(5) 2_656 .
N3 Dy2 N5 C39 124.9(5) . .
Dy1 Dy2 N5 C39 22.2(5) . .
Dy1 Dy2 N5 C39 -42.3(5) 2_656 .
C9 N1 C1 C2 -1.8(12) . .
Dy1 N1 C1 C2 -165.7(6) . .
N1 C1 C2 C3 0.7(14) . .
C1 C2 C3 C4 0.4(15) . .
C2 C3 C4 C9 -0.3(14) . .
C2 C3 C4 C5 178.4(10) . .
C10 N2 C5 C6 -26.6(17) . .
C10 N2 C5 C4 157.3(11) . .
C3 C4 C5 C6 -175.8(10) . .
C9 C4 C5 C6 2.9(14) . .
C3 C4 C5 N2 0.6(15) . .
C9 C4 C5 N2 179.3(8) . .
N2 C5 C6 C7 179.3(9) . .
C4 C5 C6 C7 -4.6(15) . .
C5 C6 C7 C8 1.1(15) . .
Dy1 O1 C8 C7 -157.9(7) . .
Dy2 O1 C8 C7 58.9(10) 2_656 .
Dy1 O1 C8 C9 23.1(9) . .
Dy2 O1 C8 C9 -120.2(6) 2_656 .
C6 C7 C8 O1 -175.0(8) . .
C6 C7 C8 C9 4.1(13) . .
C1 N1 C9 C4 1.8(12) . .
Dy1 N1 C9 C4 167.6(6) . .
C1 N1 C9 C8 -179.9(7) . .
Dy1 N1 C9 C8 -14.1(9) . .
C3 C4 C9 N1 -0.8(13) . .
C5 C4 C9 N1 -179.6(8) . .
C3 C4 C9 C8 -179.0(8) . .
C5 C4 C9 C8 2.2(13) . .
O1 C8 C9 N1 -4.9(11) . .
C7 C8 C9 N1 176.0(7) . .
O1 C8 C9 C4 173.5(7) . .
C7 C8 C9 C4 -5.6(12) . .
C5 N2 C10 C11 174.5(10) . .
N2 C10 C11 C12 -178.4(12) . .
N2 C10 C11 S1 -1.9(16) . .
C14 S1 C11 C12 -0.8(10) . .
C14 S1 C11 C10 -177.9(10) . .
C10 C11 C12 C13 176.1(12) . .
S1 C11 C12 C13 -0.7(14) . .
C10 C11 C12 C15 -4(2) . .
S1 C11 C12 C15 179.1(12) . .
C11 C12 C13 C14 2.4(17) . .
C15 C12 C13 C14 -177.5(14) . .
C12 C13 C14 S1 -3.0(16) . .
C11 S1 C14 C13 2.2(12) . .
C24 N3 C16 C17 0.7(11) . .
Dy2 N3 C16 C17 179.4(6) . .
N3 C16 C17 C18 -0.9(12) . .
C16 C17 C18 C19 -0.4(12) . .
C17 C18 C19 C24 1.8(11) . .
C17 C18 C19 C20 -178.6(7) . .
C18 C19 C20 C21 -179.9(7) . .
C24 C19 C20 C21 -0.3(10) . .
C18 C19 C20 N4 3.1(10) . .
C24 C19 C20 N4 -177.3(6) . .
C25 N4 C20 C21 9.0(12) . .
C25 N4 C20 C19 -174.3(7) . .
C19 C20 C21 C22 1.3(12) . .
N4 C20 C21 C22 177.9(7) . .
C20 C21 C22 C23 0.5(13) . .
Dy2 O2 C23 C22 171.5(6) . .
Dy1 O2 C23 C22 -34.0(11) . .
Dy2 O2 C23 C24 -8.1(8) . .
Dy1 O2 C23 C24 146.3(5) . .
C21 C22 C23 O2 177.2(7) . .
C21 C22 C23 C24 -3.2(11) . .
C16 N3 C24 C19 0.9(10) . .
Dy2 N3 C24 C19 -178.1(5) . .
C16 N3 C24 C23 -178.5(6) . .
Dy2 N3 C24 C23 2.6(7) . .
C18 C19 C24 N3 -2.1(10) . .
C20 C19 C24 N3 178.3(6) . .
C18 C19 C24 C23 177.3(6) . .
C20 C19 C24 C23 -2.4(10) . .
O2 C23 C24 N3 3.1(9) . .
C22 C23 C24 N3 -176.5(6) . .
O2 C23 C24 C19 -176.3(6) . .
C22 C23 C24 C19 4.1(10) . .
C20 N4 C25 C26 -177.6(7) . .
N4 C25 C26 C27 167.5(8) . .
N4 C25 C26 S2 -12.4(11) . .
C29 S2 C26 C27 -1.0(7) . .
C29 S2 C26 C25 178.9(7) . .
C25 C26 C27 C28 -178.3(8) . .
S2 C26 C27 C28 1.6(10) . .
C25 C26 C27 C30 3.3(15) . .
S2 C26 C27 C30 -176.8(8) . .
C26 C27 C28 C29 -1.6(13) . .
C30 C27 C28 C29 176.9(10) . .
C27 C28 C29 S2 0.8(12) . .
C26 S2 C29 C28 0.1(9) . .
C39 N5 C31 C32 1.1(12) . .
Dy2 N5 C31 C32 -167.8(6) . .
N5 C31 C32 C33 0.4(14) . .
C31 C32 C33 C34 -0.4(14) . .
C32 C33 C34 C35 178.4(8) . .
C32 C33 C34 C39 -0.9(12) . .
C33 C34 C35 C36 176.1(8) . .
C39 C34 C35 C36 -4.6(11) . .
C33 C34 C35 N6 1.8(11) . .
C39 C34 C35 N6 -178.8(6) . .
N6 C35 C36 C37 176.2(7) . .
C34 C35 C36 C37 2.3(12) . .
C35 C36 C37 C38 -0.1(13) . .
Dy2 O3 C38 C37 -162.2(6) . .
Dy1 O3 C38 C37 3.3(11) . .
Dy2 O3 C38 C39 18.3(8) . .
Dy1 O3 C38 C39 -176.2(5) . .
C36 C37 C38 O3 -179.2(7) . .
C36 C37 C38 C39 0.3(11) . .
C31 N5 C39 C38 175.7(7) . .
Dy2 N5 C39 C38 -13.8(8) . .
C31 N5 C39 C34 -2.6(11) . .
Dy2 N5 C39 C34 167.9(5) . .
O3 C38 C39 N5 -1.5(10) . .
C37 C38 C39 N5 179.0(7) . .
O3 C38 C39 C34 176.8(6) . .
C37 C38 C39 C34 -2.7(10) . .
C33 C34 C39 N5 2.5(11) . .
C35 C34 C39 N5 -176.9(7) . .
C33 C34 C39 C38 -175.8(7) . .
C35 C34 C39 C38 4.8(11) . .
C51 C46 C47 C48 0.0 . .
C46 C47 C48 C49 0.0 . .
C47 C48 C49 C50 0.0 . .
C48 C49 C50 C51 0.0 . .
C49 C50 C51 C46 0.0 . .
C49 C50 C51 C52 -178(3) . .
C47 C46 C51 C50 0.0 . .
C47 C46 C51 C52 178(2) . .
C51' C46' C47' C48' 0.0 . .
C46' C47' C48' C49' 0.0 . .
C47' C48' C49' C50' 0.0 . .
C48' C49' C50' C51' 0.0 . .
C49' C50' C51' C46' 0.0 . .
C49' C50' C51' C52 -174.8(13) . .
C47' C46' C51' C50' 0.0 . .
C47' C46' C51' C52 175.0(12) . .
Dy1 O4 C52 C53 17.6(16) . .
Dy1 O4 C52 C51' -171.7(8) . .
Dy1 O4 C52 C51 -161.6(13) . .
C50' C51' C52 O4 161.5(9) . .
C46' C51' C52 O4 -13.4(15) . .
C50' C51' C52 C53 -27.3(14) . .
C46' C51' C52 C53 157.8(10) . .
C50' C51' C52 C51 99(6) . .
C46' C51' C52 C51 -76(6) . .
C50 C51 C52 O4 133.2(18) . .
C46 C51 C52 O4 -44(2) . .
C50 C51 C52 C53 -46(3) . .
C46 C51 C52 C53 136.3(13) . .
C50 C51 C52 C51' -105(6) . .
C46 C51 C52 C51' 77(6) . .
O4 C52 C53 C54 4.0(17) . .
C51' C52 C53 C54 -166.9(11) . .
C51 C52 C53 C54 -176.8(15) . .
Dy1 O5 C54 C53 -24.7(14) . .
Dy1 O5 C54 C55' 160.6(17) . .
Dy1 O5 C54 C55 159.2(8) . .
C52 C53 C54 O5 -0.4(17) . .
C52 C53 C54 C55' 175.2(16) . .
C52 C53 C54 C55 175.2(11) . .
C66 C61 C62 C63 0.0 . .
C61 C62 C63 C64 0.0 . .
C62 C63 C64 C65 0.0 . .
C63 C64 C65 C66 0.0 . .
C64 C65 C66 C61 0.0 . .
C64 C65 C66 C67 175.0(13) . .
C62 C61 C66 C65 0.0 . .
C62 C61 C66 C67 -175.2(13) . .
C66' C61' C62' C63' 0.0 . .
C61' C62' C63' C64' 0.0 . .
C62' C63' C64' C65' 0.0 . .
C63' C64' C65' C66' 0.0 . .
C64' C65' C66' C61' 0.0 . .
C64' C65' C66' C67 -173.0(18) . .
C62' C61' C66' C65' 0.0 . .
C62' C61' C66' C67 173.0(18) . .
Dy2 O6 C67 C68 -11.7(13) . .
Dy2 O6 C67 C66 171.9(8) . .
Dy2 O6 C67 C66' 158.5(11) . .
C65 C66 C67 O6 -172.2(10) . .
C61 C66 C67 O6 2.9(15) . .
C65 C66 C67 C68 11.2(16) . .
C61 C66 C67 C68 -173.7(11) . .
C65 C66 C67 C66' -98(6) . .
C61 C66 C67 C66' 77(5) . .
C65' C66' C67 O6 -149.1(13) . .
C61' C66' C67 O6 37.8(16) . .
C65' C66' C67 C68 21(2) . .
C61' C66' C67 C68 -151.7(11) . .
C65' C66' C67 C66 99(6) . .
C61' C66' C67 C66 -74(5) . .
O6 C67 C68 C69 3.4(15) . .
C66 C67 C68 C69 179.8(11) . .
C66' C67 C68 C69 -166.1(13) . .
Dy2 O7 C69 C68 6.5(14) . .
Dy2 O7 C69 C70 -173.8(5) . .
C67 C68 C69 O7 -1.0(15) . .
C67 C68 C69 C70 179.4(8) . .
O7 C69 C70 C75 -6.4(12) . .
C68 C69 C70 C75 173.3(9) . .
O7 C69 C70 C71 172.4(8) . .
C68 C69 C70 C71 -7.9(14) . .
C75 C70 C71 C72 -0.1(14) . .
C69 C70 C71 C72 -179.0(9) . .
C70 C71 C72 C73 1.4(15) . .
C71 C72 C73 C74 -1.7(16) . .
C72 C73 C74 C75 0.8(16) . .
C73 C74 C75 C70 0.5(16) . .
C71 C70 C75 C74 -0.8(14) . .
C69 C70 C75 C74 178.1(9) . .
C36 C35 N6 C40 29.3(12) . .
C34 C35 N6 C40 -156.6(9) . .
C36 C35 N6 C40' 42.4(12) . .
C34 C35 N6 C40' -143.5(10) . .
O5 C54 C55 C56 -155.8(9) . .
C53 C54 C55 C56 28.0(16) . .
C55' C54 C55 C56 28(6) . .
O5 C54 C55 C60 21.9(13) . .
C53 C54 C55 C60 -154.3(10) . .
C55' C54 C55 C60 -154(7) . .
C60 C55 C56 C57 0.0 . .
C54 C55 C56 C57 177.8(14) . .
C55 C56 C57 C58 0.0 . .
C56 C57 C58 C59 0.0 . .
C57 C58 C59 C60 0.0 . .
C58 C59 C60 C55 0.0 . .
C56 C55 C60 C59 0.0 . .
C54 C55 C60 C59 -177.7(14) . .
C40' N6 C40 C41 93(6) . .
C35 N6 C40 C41 -179.5(3) . .
N6 C40 C41 C42 -176.0(9) . .
N6 C40 C41 S3 16.8(10) . .
C44 S3 C41 C42 0.5(3) . .
C44 S3 C41 C40 169.8(5) . .
C40 C41 C42 C43 -167.8(5) . .
S3 C41 C42 C43 -0.4(3) . .
C40 C41 C42 C45 12.7(6) . .
S3 C41 C42 C45 -179.9(4) . .
C41 C42 C43 C44 0.1(5) . .
C45 C42 C43 C44 179.5(5) . .
C42 C43 C44 S3 0.3(7) . .
C41 S3 C44 C43 -0.5(5) . .
O5 C54 C55' C56' -156.7(14) . .
C53 C54 C55' C56' 28(2) . .
C55 C54 C55' C56' -152(8) . .
O5 C54 C55' C60' 15(2) . .
C53 C54 C55' C60' -160.5(11) . .
C55 C54 C55' C60' 20(6) . .
C60' C55' C56' C57' 0.0 . .
C54 C55' C56' C57' 171(3) . .
C55' C56' C57' C58' 0.0 . .
C56' C57' C58' C59' 0.0 . .
C57' C58' C59' C60' 0.0 . .
C58' C59' C60' C55' 0.0 . .
C56' C55' C60' C59' 0.0 . .
C54 C55' C60' C59' -173(2) . .
C40 N6 C40' C41' -81(6) . .
C35 N6 C40' C41' 179.9(3) . .
N6 C40' C41' C42' 155.9(11) . .
N6 C40' C41' S3' -36.3(13) . .
C44' S3' C41' C42' -0.2(3) . .
C44' S3' C41' C40' -169.2(8) . .
C40' C41' C42' C43' 168.8(6) . .
S3' C41' C42' C43' 0.2(3) . .
C40' C41' C42' C45' -11.1(7) . .
S3' C41' C42' C45' -179.7(4) . .
C41' C42' C43' C44' 0.0(5) . .
C45' C42' C43' C44' 179.9(5) . .
C42' C43' C44' S3' -0.2(7) . .
C41' S3' C44' C43' 0.3(5) . .
